data_4080566
loop_
_publ_author_name
'Miyazaki, Takamasa'
'Tanabe, Yoshiaki'
'Yuki, Masahiro'
'Miyake, Yoshihiro'
'Nishibayashi, Yoshiaki'

_publ_section_title
;
 Synthesis, Structure, and Reactivity of Group VI Metal Complexes Bearing
 Group IV Metallocenyldiphosphine Moieties and a
 Pentamethylcyclopentadienyl Ligand
;
_journal_issue 6
_journal_name_full Organometallics
_journal_page_first 2007
_journal_paper_doi 10.1021/om400088d
_journal_volume 32
_journal_year 2013
_chemical_absolute_configuration 'CHOOSE rm ad rmad syn or unk'
_chemical_formula_moiety 'C60 H55 B Cl2 F24 Mo P2 Zr'
_chemical_formula_sum 'C60 H55 B Cl2 F24 Mo P2 Zr'
_chemical_formula_weight 1562.88
_space_group_IT_number 33
_symmetry_cell_setting orthorhombic
_symmetry_Int_Tables_number 33
_symmetry_space_group_name_Hall 'P 2c -2n'
_symmetry_space_group_name_H-M 'P n a 21'
_atom_sites_solution_hydrogens geom
_atom_sites_solution_primary direct
_atom_sites_solution_secondary difmap
_cell_angle_alpha 90.0000
_cell_angle_beta 90.0000
_cell_angle_gamma 90.0000
_cell_formula_units_Z 4
_cell_length_a 33.5527(8)
_cell_length_b 14.4432(3)
_cell_length_c 12.7234(3)
_cell_measurement_reflns_used 49370
_cell_measurement_temperature 93
_cell_measurement_theta_max 27.50
_cell_measurement_theta_min 3.04
_cell_volume 6165.9(2)
_computing_cell_refinement PROCESS-AUTO
_computing_data_collection PROCESS-AUTO
_computing_data_reduction PROCESS-AUTO
_computing_molecular_graphics 'CrystalStructure 4.0'
_computing_publication_material 'CrystalStructure 4.0 (Rigaku, 2010)'
_computing_structure_refinement 'CRYSTALS (Carruthers, et al., 1999)'
_computing_structure_solution SIR97
_diffrn_ambient_temperature 93
_diffrn_detector_area_resol_mean 7.143
_diffrn_measured_fraction_theta_full 0.996
_diffrn_measured_fraction_theta_max 0.996
_diffrn_measurement_device_type 'Rigaku Saturn70'
_diffrn_measurement_method \w
_diffrn_radiation_type 'Mo K\a'
_diffrn_radiation_wavelength 0.71075
_diffrn_reflns_av_R_equivalents 0.0310
_diffrn_reflns_limit_h_max 43
_diffrn_reflns_limit_h_min -43
_diffrn_reflns_limit_k_max 18
_diffrn_reflns_limit_k_min -16
_diffrn_reflns_limit_l_max 13
_diffrn_reflns_limit_l_min -16
_diffrn_reflns_number 48889
_diffrn_reflns_theta_full 27.49
_diffrn_reflns_theta_max 27.49
_diffrn_standards_number 0
_exptl_absorpt_coefficient_mu 0.623
_exptl_absorpt_correction_T_max 0.900
_exptl_absorpt_correction_T_min 0.780
_exptl_absorpt_correction_type multi-scan
_exptl_absorpt_process_details 'REQAB (Rigaku, 1998)'
_exptl_crystal_colour Orange
_exptl_crystal_density_diffrn 1.683
_exptl_crystal_density_method 'not measured'
_exptl_crystal_description Block
_exptl_crystal_F_000 3128.00
_exptl_crystal_size_max 0.250
_exptl_crystal_size_mid 0.250
_exptl_crystal_size_min 0.170
_refine_diff_density_max 3.090
_refine_diff_density_min -1.920
_refine_ls_abs_structure_details 'Flack, H. D. (1983), Acta Cryst. A39, 876-881.  5641 Friedel Pairs'
_refine_ls_abs_structure_Flack -0.02(3)
_refine_ls_extinction_method none
_refine_ls_goodness_of_fit_ref 1.000
_refine_ls_hydrogen_treatment constr
_refine_ls_number_parameters 856
_refine_ls_number_reflns 13002
_refine_ls_R_factor_gt 0.0458
_refine_ls_shift/su_max 0.004
_refine_ls_structure_factor_coef Fsqd
_refine_ls_weighting_details 'w = 1/[10.6300\s(Fo^2^)]/(4Fo^2^)'
_refine_ls_weighting_scheme calc
_refine_ls_wR_factor_ref 0.0991
_reflns_number_gt 12669
_reflns_number_total 13002
_reflns_threshold_expression F^2^>2.0\s(F^2^)
_cod_data_source_file om400088d_si_002.cif
_cod_data_source_block '_4a'
_cod_original_cell_volume 6165.8(3)
_cod_database_code 4080566

loop_
_symmetry_equiv_pos_site_id
_symmetry_equiv_pos_as_xyz
1 +X,+Y,+Z
2 1/2-X,1/2+Y,1/2+Z
3 1/2+X,1/2-Y,+Z
4 -X,-Y,1/2+Z

loop_
_atom_site_label
_atom_site_type_symbol
_atom_site_fract_x
_atom_site_fract_y
_atom_site_fract_z
_atom_site_U_iso_or_equiv
_atom_site_adp_type
_atom_site_occupancy
_atom_site_symmetry_multiplicity
_atom_site_calc_flag
_atom_site_refinement_flags
Mo(1) Mo 0.119630(10) 0.76006(2) 0.37289(5) 0.01229(9) Uani 1.0 4 d .
Zr(1) Zr 0.135420(10) 0.66805(3) 0.16322(5) 0.01620(11) Uani 1.0 4 d .
Cl(1) Cl 0.06987(3) 0.67413(7) 0.26888(9) 0.0179(3) Uani 1.0 4 d .
Cl(2) Cl 0.18493(3) 0.76266(7) 0.27884(10) 0.0188(3) Uani 1.0 4 d .
P(1) P 0.10911(4) 0.87792(7) 0.22256(10) 0.0141(3) Uani 1.0 4 d .
P(2) P 0.14697(4) 0.59434(8) 0.40332(9) 0.0157(3) Uani 1.0 4 d .
F(1) F 0.43921(11) 0.7301(3) -0.0213(3) 0.0500(11) Uani 1.0 4 d .
F(2) F 0.49231(10) 0.6827(3) 0.0514(3) 0.0444(11) Uani 1.0 4 d .
F(3) F 0.49190(13) 0.8167(3) -0.0184(3) 0.0659(14) Uani 1.0 4 d .
F(4) F 0.50987(11) 1.0271(3) 0.2688(3) 0.0786(8) Uiso 1.0 4 d .
F(5) F 0.45186(10) 1.0657(3) 0.3231(3) 0.0786(8) Uiso 1.0 4 d .
F(6) F 0.49020(12) 0.9850(3) 0.4215(3) 0.0786(8) Uiso 1.0 4 d .
F(7) F 0.47045(10) 0.7243(3) 0.6614(3) 0.0564(11) Uani 1.0 4 d .
F(8) F 0.43465(10) 0.66510(18) 0.7779(3) 0.0415(10) Uani 1.0 4 d .
F(9) F 0.44217(10) 0.81206(17) 0.7762(3) 0.0336(9) Uani 1.0 4 d .
F(10) F 0.29428(8) 0.83492(17) 0.7738(2) 0.0251(8) Uani 1.0 4 d .
F(11) F 0.27267(10) 0.7090(2) 0.7059(3) 0.0432(11) Uani 1.0 4 d .
F(12) F 0.26689(9) 0.8375(2) 0.6213(3) 0.0351(9) Uani 1.0 4 d .
F(13) F 0.30060(10) 1.05349(19) 0.2750(3) 0.0488(11) Uani 1.0 4 d .
F(14) F 0.25442(10) 0.9851(2) 0.3590(3) 0.0464(11) Uani 1.0 4 d .
F(15) F 0.24579(11) 1.0191(2) 0.1979(3) 0.0489(11) Uani 1.0 4 d .
F(16) F 0.25072(10) 0.7499(2) -0.0236(3) 0.0408(10) Uani 1.0 4 d .
F(17) F 0.26569(12) 0.6258(2) 0.0586(3) 0.0472(11) Uani 1.0 4 d .
F(18) F 0.30947(10) 0.6933(3) -0.0361(3) 0.0445(11) Uani 1.0 4 d .
F(19) F 0.28162(8) 0.43357(17) 0.4308(2) 0.0218(8) Uani 1.0 4 d .
F(20) F 0.27327(8) 0.46915(17) 0.2687(3) 0.0238(8) Uani 1.0 4 d .
F(21) F 0.29972(8) 0.33853(16) 0.3097(2) 0.0221(8) Uani 1.0 4 d .
F(22) F 0.44484(10) 0.32896(19) 0.3056(4) 0.0543(12) Uani 1.0 4 d .
F(23) F 0.45749(10) 0.4265(3) 0.1858(3) 0.0458(11) Uani 1.0 4 d .
F(24) F 0.47848(9) 0.4486(2) 0.3419(3) 0.0401(10) Uani 1.0 4 d .
C(1) C 0.11840(14) 0.8199(3) 0.1004(4) 0.0174(12) Uani 1.0 4 d .
C(2) C 0.09058(15) 0.7589(3) 0.0482(4) 0.0194(13) Uani 1.0 4 d .
C(3) C 0.11130(16) 0.7019(4) -0.0212(4) 0.0251(14) Uani 1.0 4 d .
C(4) C 0.15186(16) 0.7245(3) -0.0178(4) 0.0243(14) Uani 1.0 4 d .
C(5) C 0.15657(15) 0.7975(3) 0.0551(4) 0.0206(13) Uani 1.0 4 d .
C(6) C 0.05921(15) 0.9230(3) 0.2017(4) 0.0220(13) Uani 1.0 4 d .
C(7) C 0.05174(16) 0.9777(3) 0.0995(4) 0.0250(14) Uani 1.0 4 d .
C(8) C 0.14338(15) 0.9772(3) 0.2209(4) 0.0225(14) Uani 1.0 4 d .
C(9) C 0.15347(16) 1.0224(3) 0.1168(4) 0.0272(15) Uani 1.0 4 d .
C(10) C 0.15396(14) 0.5417(3) 0.2761(4) 0.0192(13) Uani 1.0 4 d .
C(11) C 0.12278(16) 0.5058(3) 0.2124(5) 0.0241(14) Uani 1.0 4 d .
C(12) C 0.13611(16) 0.5003(3) 0.1071(5) 0.0249(14) Uani 1.0 4 d .
C(13) C 0.17670(16) 0.5323(3) 0.1059(4) 0.0254(14) Uani 1.0 4 d .
C(14) C 0.18706(16) 0.5549(3) 0.2079(4) 0.0230(14) Uani 1.0 4 d .
C(15) C 0.11468(14) 0.5078(3) 0.4655(4) 0.0200(13) Uani 1.0 4 d .
C(16) C 0.13158(16) 0.4099(3) 0.4705(5) 0.0304(16) Uani 1.0 4 d .
C(17) C 0.19528(14) 0.5708(3) 0.4688(4) 0.0239(14) Uani 1.0 4 d .
C(18) C 0.22898(14) 0.6395(4) 0.4600(4) 0.0258(14) Uani 1.0 4 d .
C(19) C 0.07166(14) 0.8300(3) 0.4700(4) 0.0173(12) Uani 1.0 4 d .
C(20) C 0.10327(15) 0.8956(3) 0.4726(4) 0.0200(13) Uani 1.0 4 d .
C(21) C 0.13688(16) 0.8533(4) 0.5204(4) 0.0235(14) Uani 1.0 4 d .
C(22) C 0.12516(15) 0.7636(3) 0.5566(4) 0.0209(13) Uani 1.0 4 d .
C(23) C 0.08525(15) 0.7466(3) 0.5230(4) 0.0193(13) Uani 1.0 4 d .
C(24) C 0.02823(15) 0.8483(4) 0.4435(4) 0.0268(15) Uani 1.0 4 d .
C(25) C 0.09984(17) 0.9979(3) 0.4570(5) 0.0313(16) Uani 1.0 4 d .
C(26) C 0.17639(17) 0.9003(4) 0.5383(5) 0.0326(16) Uani 1.0 4 d .
C(27) C 0.14805(17) 0.7080(4) 0.6369(4) 0.0286(15) Uani 1.0 4 d .
C(28) C 0.05667(16) 0.6750(3) 0.5622(5) 0.0302(15) Uani 1.0 4 d .
C(29) C 0.41351(13) 0.7822(3) 0.2934(4) 0.0139(12) Uani 1.0 4 d .
C(30) C 0.42708(14) 0.7540(3) 0.1967(4) 0.0216(14) Uani 1.0 4 d .
C(31) C 0.45725(14) 0.7989(4) 0.1411(4) 0.0234(14) Uani 1.0 4 d .
C(32) C 0.47426(15) 0.8774(4) 0.1824(4) 0.0296(15) Uani 1.0 4 d .
C(33) C 0.46046(15) 0.9098(3) 0.2795(5) 0.0302(15) Uani 1.0 4 d .
C(34) C 0.43144(14) 0.8616(3) 0.3334(4) 0.0212(13) Uani 1.0 4 d .
C(35) C 0.47035(17) 0.7580(4) 0.0380(5) 0.0364(17) Uani 1.0 4 d .
C(36) C 0.47748(18) 0.9967(4) 0.3280(5) 0.0436(19) Uani 1.0 4 d .
C(37) C 0.37027(13) 0.7512(3) 0.4710(4) 0.0132(12) Uani 1.0 4 d .
C(38) C 0.40359(14) 0.7426(3) 0.5382(4) 0.0162(12) Uani 1.0 4 d .
C(39) C 0.40127(15) 0.7489(3) 0.6449(4) 0.0195(13) Uani 1.0 4 d .
C(40) C 0.36475(14) 0.7650(3) 0.6954(4) 0.0168(12) Uani 1.0 4 d .
C(41) C 0.33121(13) 0.7728(3) 0.6330(4) 0.0148(12) Uani 1.0 4 d .
C(42) C 0.33419(14) 0.7660(3) 0.5230(4) 0.0166(12) Uani 1.0 4 d .
C(43) C 0.43745(16) 0.7378(4) 0.7135(4) 0.0272(15) Uani 1.0 4 d .
C(44) C 0.29139(14) 0.7887(3) 0.6824(4) 0.0194(13) Uani 1.0 4 d .
C(45) C 0.33729(14) 0.7725(3) 0.2765(4) 0.0148(12) Uani 1.0 4 d .
C(46) C 0.31996(14) 0.8595(3) 0.2981(4) 0.0167(12) Uani 1.0 4 d .
C(47) C 0.29006(14) 0.8957(3) 0.2352(4) 0.0188(13) Uani 1.0 4 d .
C(48) C 0.27579(13) 0.8494(3) 0.1480(4) 0.0193(13) Uani 1.0 4 d .
C(49) C 0.29276(14) 0.7648(3) 0.1242(4) 0.0158(12) Uani 1.0 4 d .
C(50) C 0.32274(13) 0.7278(3) 0.1872(4) 0.0145(12) Uani 1.0 4 d .
C(51) C 0.27284(16) 0.9880(3) 0.2676(5) 0.0259(14) Uani 1.0 4 d .
C(52) C 0.27971(16) 0.7098(4) 0.0317(4) 0.0250(14) Uani 1.0 4 d .
C(53) C 0.37612(13) 0.6201(3) 0.3347(3) 0.0114(11) Uani 1.0 4 d .
C(54) C 0.34063(13) 0.5681(3) 0.3422(3) 0.0121(11) Uani 1.0 4 d .
C(55) C 0.33918(13) 0.4728(3) 0.3328(4) 0.0117(11) Uani 1.0 4 d .
C(56) C 0.37392(13) 0.4230(3) 0.3167(4) 0.0141(12) Uani 1.0 4 d .
C(57) C 0.40980(13) 0.4698(3) 0.3111(4) 0.0149(12) Uani 1.0 4 d .
C(58) C 0.41115(13) 0.5657(3) 0.3201(4) 0.0136(12) Uani 1.0 4 d .
C(59) C 0.29857(14) 0.4280(3) 0.3345(4) 0.0163(12) Uani 1.0 4 d .
C(60) C 0.44734(15) 0.4195(3) 0.2877(4) 0.0204(13) Uani 1.0 4 d .
B(1) B 0.37433(15) 0.7315(4) 0.3464(4) 0.0151(14) Uani 1.0 4 d .
H(1) H 0.0615 0.7628 0.0550 0.0234 Uiso 1.0 4 calc R
H(2) H 0.0993 0.6561 -0.0684 0.0304 Uiso 1.0 4 calc R
H(3) H 0.1727 0.6999 -0.0639 0.0291 Uiso 1.0 4 calc R
H(4) H 0.1810 0.8334 0.0659 0.0246 Uiso 1.0 4 calc R
H(5) H 0.0383 0.8772 0.1941 0.0268 Uiso 1.0 4 calc R
H(6) H 0.0498 0.9677 0.2530 0.0264 Uiso 1.0 4 calc R
H(7) H 0.0576 0.9390 0.0401 0.0300 Uiso 1.0 4 calc R
H(8) H 0.0246 0.9985 0.0953 0.0299 Uiso 1.0 4 calc R
H(9) H 0.0693 1.0302 0.0994 0.0300 Uiso 1.0 4 calc R
H(10) H 0.1344 1.0329 0.2564 0.0271 Uiso 1.0 4 calc R
H(11) H 0.1704 0.9668 0.2452 0.0271 Uiso 1.0 4 calc R
H(12) H 0.1295 1.0441 0.0839 0.0328 Uiso 1.0 4 calc R
H(13) H 0.1713 1.0734 0.1276 0.0326 Uiso 1.0 4 calc R
H(14) H 0.1660 0.9771 0.0725 0.0328 Uiso 1.0 4 calc R
H(15) H 0.0975 0.4808 0.2385 0.0291 Uiso 1.0 4 calc R
H(16) H 0.1216 0.4741 0.0472 0.0298 Uiso 1.0 4 calc R
H(17) H 0.1948 0.5305 0.0455 0.0305 Uiso 1.0 4 calc R
H(18) H 0.2140 0.5700 0.2325 0.0277 Uiso 1.0 4 calc R
H(19) H 0.1084 0.5165 0.5393 0.0241 Uiso 1.0 4 calc R
H(20) H 0.0896 0.4939 0.4312 0.0239 Uiso 1.0 4 calc R
H(21) H 0.1560 0.4108 0.5100 0.0365 Uiso 1.0 4 calc R
H(22) H 0.1128 0.3693 0.5041 0.0365 Uiso 1.0 4 calc R
H(23) H 0.1369 0.3880 0.4006 0.0366 Uiso 1.0 4 calc R
H(24) H 0.1948 0.5651 0.5447 0.0287 Uiso 1.0 4 calc R
H(25) H 0.2099 0.5174 0.4435 0.0287 Uiso 1.0 4 calc R
H(26) H 0.2205 0.6972 0.4901 0.0308 Uiso 1.0 4 calc R
H(27) H 0.2519 0.6172 0.4973 0.0309 Uiso 1.0 4 calc R
H(28) H 0.2358 0.6488 0.3875 0.0309 Uiso 1.0 4 calc R
H(29) H 0.0269 0.8713 0.3728 0.0327 Uiso 1.0 4 calc R
H(30) H 0.0132 0.7919 0.4486 0.0327 Uiso 1.0 4 calc R
H(31) H 0.0172 0.8935 0.4906 0.0327 Uiso 1.0 4 calc R
H(32) H 0.1212 1.0195 0.4131 0.0378 Uiso 1.0 4 calc R
H(33) H 0.0748 1.0114 0.4241 0.0377 Uiso 1.0 4 calc R
H(34) H 0.1011 1.0284 0.5239 0.0377 Uiso 1.0 4 calc R
H(35) H 0.1976 0.8634 0.5100 0.0394 Uiso 1.0 4 calc R
H(36) H 0.1762 0.9597 0.5045 0.0394 Uiso 1.0 4 calc R
H(37) H 0.1803 0.9083 0.6125 0.0394 Uiso 1.0 4 calc R
H(38) H 0.1500 0.7424 0.7012 0.0343 Uiso 1.0 4 calc R
H(39) H 0.1347 0.6503 0.6500 0.0346 Uiso 1.0 4 calc R
H(40) H 0.1743 0.6959 0.6102 0.0345 Uiso 1.0 4 calc R
H(41) H 0.0527 0.6819 0.6365 0.0365 Uiso 1.0 4 calc R
H(42) H 0.0316 0.6811 0.5268 0.0366 Uiso 1.0 4 calc R
H(43) H 0.0677 0.6149 0.5480 0.0368 Uiso 1.0 4 calc R
H(44) H 0.4157 0.7013 0.1674 0.0259 Uiso 1.0 4 calc R
H(45) H 0.4939 0.9092 0.1454 0.0356 Uiso 1.0 4 calc R
H(46) H 0.4233 0.8828 0.3990 0.0255 Uiso 1.0 4 calc R
H(47) H 0.4284 0.7334 0.5075 0.0196 Uiso 1.0 4 calc R
H(48) H 0.3627 0.7693 0.7681 0.0200 Uiso 1.0 4 calc R
H(49) H 0.3109 0.7715 0.4840 0.0199 Uiso 1.0 4 calc R
H(50) H 0.3291 0.8933 0.3555 0.0199 Uiso 1.0 4 calc R
H(51) H 0.2551 0.8737 0.1080 0.0232 Uiso 1.0 4 calc R
H(52) H 0.3334 0.6704 0.1700 0.0173 Uiso 1.0 4 calc R
H(53) H 0.3171 0.6006 0.3543 0.0148 Uiso 1.0 4 calc R
H(54) H 0.3733 0.3591 0.3081 0.0170 Uiso 1.0 4 calc R
H(55) H 0.4357 0.5955 0.3181 0.0163 Uiso 1.0 4 calc R

loop_
_atom_site_aniso_label
_atom_site_aniso_U_11
_atom_site_aniso_U_22
_atom_site_aniso_U_33
_atom_site_aniso_U_12
_atom_site_aniso_U_13
_atom_site_aniso_U_23
Mo(1) 0.01128(16) 0.01228(16) 0.01330(18) 0.00112(14) 0.00059(18) 0.00207(17)
Zr(1) 0.0170(3) 0.0138(2) 0.0178(3) 0.00258(17) 0.0009(2) 0.00035(18)
Cl(1) 0.0134(6) 0.0183(6) 0.0220(6) -0.0004(5) -0.0011(5) 0.0000(5)
Cl(2) 0.0152(6) 0.0195(6) 0.0217(7) -0.0013(5) 0.0014(5) -0.0003(5)
P(1) 0.0171(7) 0.0117(6) 0.0134(6) 0.0017(5) -0.0002(5) 0.0023(5)
P(2) 0.0152(6) 0.0137(6) 0.0181(7) 0.0026(5) -0.0005(5) 0.0015(5)
F(1) 0.035(3) 0.088(3) 0.0274(19) 0.010(2) 0.0006(17) 0.0020(19)
F(2) 0.035(3) 0.062(3) 0.036(2) 0.0070(17) 0.0092(16) 0.0035(16)
F(3) 0.072(4) 0.073(3) 0.052(3) 0.000(3) 0.039(3) 0.034(2)
F(7) 0.0200(18) 0.115(3) 0.034(2) 0.006(2) -0.0029(17) -0.006(3)
F(8) 0.050(3) 0.0265(16) 0.048(2) 0.0053(15) -0.0246(18) 0.0038(15)
F(9) 0.042(2) 0.0248(15) 0.0340(18) -0.0094(14) -0.0226(16) -0.0008(14)
F(10) 0.0217(16) 0.0324(16) 0.0210(15) 0.0020(12) 0.0073(13) -0.0111(12)
F(11) 0.038(3) 0.0246(16) 0.067(3) -0.0160(15) 0.0320(18) -0.0141(16)
F(12) 0.0213(17) 0.055(2) 0.0292(17) 0.0171(15) 0.0012(14) 0.0003(15)
F(13) 0.036(3) 0.0187(16) 0.092(3) 0.0018(15) 0.008(2) -0.0043(17)
F(14) 0.061(3) 0.0361(18) 0.042(2) 0.0206(16) 0.0252(19) 0.0092(16)
F(15) 0.055(3) 0.0353(18) 0.057(3) 0.0290(17) -0.0197(19) 0.0002(16)
F(16) 0.039(2) 0.048(2) 0.035(2) 0.0186(16) -0.0255(17) -0.0078(15)
F(17) 0.069(3) 0.0347(18) 0.038(2) -0.0211(17) -0.0164(19) 0.0056(15)
F(18) 0.031(2) 0.071(3) 0.032(2) 0.0036(17) -0.0042(16) -0.0235(17)
F(19) 0.0154(15) 0.0244(15) 0.0255(16) -0.0027(12) 0.0064(12) 0.0017(11)
F(20) 0.0141(15) 0.0244(14) 0.0329(17) 0.0005(12) -0.0044(13) 0.0050(13)
F(21) 0.0160(15) 0.0146(13) 0.0357(17) -0.0066(11) -0.0005(13) -0.0034(11)
F(22) 0.030(2) 0.0165(16) 0.117(4) 0.0088(14) 0.024(2) 0.0097(17)
F(23) 0.034(2) 0.079(3) 0.024(2) 0.0264(18) 0.0088(15) -0.0001(16)
F(24) 0.0136(16) 0.052(2) 0.054(3) 0.0097(14) -0.0095(15) -0.0224(16)
C(1) 0.015(3) 0.010(2) 0.027(3) -0.0015(18) 0.000(2) 0.0025(19)
C(2) 0.020(3) 0.017(3) 0.020(3) 0.0034(19) -0.006(2) -0.0001(19)
C(3) 0.031(3) 0.024(3) 0.021(3) -0.001(3) -0.009(3) 0.001(2)
C(4) 0.037(4) 0.017(3) 0.019(3) 0.005(3) -0.001(3) 0.000(2)
C(5) 0.028(3) 0.014(3) 0.020(3) 0.001(2) 0.007(3) 0.0028(19)
C(6) 0.024(3) 0.017(3) 0.025(3) 0.008(2) -0.004(3) 0.0010(19)
C(7) 0.032(3) 0.020(3) 0.022(3) 0.006(2) -0.005(3) 0.001(2)
C(8) 0.028(3) 0.015(3) 0.025(3) -0.008(2) -0.002(3) 0.002(2)
C(9) 0.033(4) 0.021(3) 0.027(3) 0.001(3) -0.000(3) 0.001(2)
C(10) 0.018(3) 0.014(3) 0.026(3) 0.0074(19) -0.001(2) 0.006(2)
C(11) 0.029(3) 0.010(3) 0.034(3) -0.004(2) 0.004(3) -0.003(2)
C(12) 0.036(4) 0.014(3) 0.025(3) 0.001(2) 0.001(3) -0.005(2)
C(13) 0.032(4) 0.018(3) 0.026(3) 0.014(2) -0.001(3) -0.002(2)
C(14) 0.022(3) 0.025(3) 0.022(3) 0.010(2) -0.001(3) -0.000(2)
C(15) 0.026(3) 0.016(3) 0.017(3) 0.0004(19) 0.000(2) 0.0027(19)
C(16) 0.039(4) 0.016(3) 0.036(4) 0.004(3) -0.003(3) 0.003(3)
C(17) 0.019(3) 0.024(3) 0.029(3) 0.008(2) 0.000(3) 0.001(2)
C(18) 0.018(3) 0.033(3) 0.026(3) 0.000(2) -0.008(3) 0.001(3)
C(19) 0.021(3) 0.015(3) 0.016(3) 0.0059(18) 0.003(2) -0.0008(19)
C(20) 0.030(3) 0.021(3) 0.009(3) 0.005(2) 0.001(2) -0.0002(19)
C(21) 0.025(3) 0.023(3) 0.023(3) 0.001(2) 0.003(3) -0.007(2)
C(22) 0.030(3) 0.017(3) 0.015(3) 0.004(2) -0.003(2) 0.0009(19)
C(23) 0.021(3) 0.018(3) 0.018(3) 0.0031(19) 0.003(2) -0.0010(18)
C(24) 0.025(3) 0.028(3) 0.028(3) 0.010(3) 0.005(3) -0.000(2)
C(25) 0.040(4) 0.019(3) 0.035(4) 0.003(3) 0.006(3) -0.006(3)
C(26) 0.029(4) 0.029(3) 0.040(4) -0.005(3) -0.006(3) -0.012(3)
C(27) 0.039(4) 0.028(3) 0.019(3) 0.003(3) -0.003(3) -0.001(2)
C(28) 0.030(3) 0.027(3) 0.034(4) 0.009(3) 0.017(3) 0.010(3)
C(29) 0.013(3) 0.012(2) 0.017(3) 0.0027(17) -0.0019(19) 0.0023(17)
C(30) 0.014(3) 0.023(3) 0.027(3) 0.009(2) 0.000(2) 0.007(2)
C(31) 0.015(3) 0.030(3) 0.025(3) 0.006(2) 0.001(2) 0.017(2)
C(32) 0.017(3) 0.032(3) 0.039(4) 0.004(2) 0.000(3) 0.024(3)
C(33) 0.016(3) 0.022(3) 0.052(4) -0.002(2) -0.006(3) 0.016(3)
C(34) 0.015(3) 0.021(3) 0.027(3) -0.001(2) -0.003(2) 0.0014(19)
C(35) 0.020(3) 0.068(4) 0.021(3) 0.001(3) 0.007(3) 0.019(3)
C(36) 0.030(4) 0.024(3) 0.077(5) -0.015(3) 0.004(4) 0.023(3)
C(37) 0.015(3) 0.010(3) 0.014(3) -0.0029(16) 0.0010(19) 0.0002(17)
C(38) 0.014(3) 0.020(3) 0.015(3) 0.0002(18) 0.0010(19) -0.0039(18)
C(39) 0.021(3) 0.018(3) 0.019(3) -0.0008(18) -0.003(2) -0.0019(18)
C(40) 0.023(3) 0.014(3) 0.014(3) 0.0006(19) 0.0015(19) -0.0012(17)
C(41) 0.013(3) 0.010(2) 0.021(3) -0.0020(17) 0.0048(19) 0.0008(17)
C(42) 0.013(3) 0.013(3) 0.024(3) 0.0017(18) -0.003(2) -0.0020(18)
C(43) 0.025(3) 0.041(3) 0.016(3) -0.004(3) 0.003(3) -0.006(3)
C(44) 0.021(3) 0.017(3) 0.020(3) -0.0038(19) 0.002(2) -0.0058(19)
C(45) 0.013(3) 0.011(2) 0.021(3) -0.0030(17) 0.0020(19) 0.0030(18)
C(46) 0.016(3) 0.018(3) 0.016(3) -0.0037(18) 0.0015(19) 0.0046(18)
C(47) 0.017(3) 0.016(3) 0.024(3) 0.0007(19) 0.008(2) 0.0097(19)
C(48) 0.015(3) 0.026(3) 0.018(3) 0.0035(19) -0.000(2) 0.016(2)
C(49) 0.014(3) 0.020(3) 0.013(3) -0.0047(18) -0.0035(18) 0.0039(18)
C(50) 0.010(3) 0.015(2) 0.018(3) 0.0002(17) 0.0027(18) 0.0043(18)
C(51) 0.031(3) 0.014(3) 0.033(3) 0.007(2) 0.002(3) 0.004(3)
C(52) 0.020(3) 0.030(3) 0.026(3) -0.000(3) -0.006(3) 0.004(3)
C(53) 0.012(3) 0.017(3) 0.005(2) 0.0027(17) -0.0014(17) 0.0010(16)
C(54) 0.012(3) 0.016(2) 0.008(3) 0.0047(17) 0.0032(16) -0.0006(15)
C(55) 0.010(3) 0.018(3) 0.008(2) -0.0042(17) -0.0001(17) 0.0000(16)
C(56) 0.015(3) 0.011(2) 0.017(3) 0.0003(17) -0.0025(19) -0.0008(17)
C(57) 0.013(3) 0.016(3) 0.016(3) 0.0027(18) 0.0017(19) 0.0033(18)
C(58) 0.009(3) 0.018(3) 0.014(3) -0.0012(17) -0.0013(18) 0.0001(17)
C(59) 0.014(3) 0.015(3) 0.020(3) 0.0006(18) 0.0002(19) 0.0017(17)
C(60) 0.019(3) 0.015(3) 0.027(3) 0.0013(19) 0.003(3) 0.002(2)
B(1) 0.012(3) 0.019(3) 0.014(3) -0.0008(19) -0.0004(19) -0.0020(19)

loop_
_atom_type_symbol
_atom_type_description
_atom_type_scat_dispersion_real
_atom_type_scat_dispersion_imag
_atom_type_scat_source
C C 0.0033 0.0016
;
International Tables for Crystallography
(1992, Vol. C, Tables 4.2.6.8 and 6.1.1.4)
;
H H 0.0000 0.0000
;
International Tables for Crystallography
(1992, Vol. C, Table 6.1.1.4)
;
B B 0.0013 0.0007
;
International Tables for Crystallography
(1992, Vol. C, Tables 4.2.6.8 and 6.1.1.4)
;
F F 0.0171 0.0103
;
International Tables for Crystallography
(1992, Vol. C, Tables 4.2.6.8 and 6.1.1.4)
;
P P 0.1023 0.0942
;
International Tables for Crystallography
(1992, Vol. C, Tables 4.2.6.8 and 6.1.1.4)
;
Cl Cl 0.1484 0.1585
;
International Tables for Crystallography
(1992, Vol. C, Tables 4.2.6.8 and 6.1.1.4)
;
Zr Zr -2.9673 0.5597
;
International Tables for Crystallography
(1992, Vol. C, Tables 4.2.6.8 and 6.1.1.4)
;
Mo Mo -1.6832 0.6857
;
International Tables for Crystallography
(1992, Vol. C, Tables 4.2.6.8 and 6.1.1.4)
;

loop_
_geom_angle_atom_site_label_1
_geom_angle_atom_site_label_2
_geom_angle_atom_site_label_3
_geom_angle
_geom_angle_publ_flag
Zr(1) Mo(1) Cl(1) 54.87(3) yes
Zr(1) Mo(1) Cl(2) 55.29(3) yes
Zr(1) Mo(1) P(1) 70.18(4) yes
Zr(1) Mo(1) P(2) 70.39(3) yes
Zr(1) Mo(1) C(19) 143.16(12) yes
Zr(1) Mo(1) C(20) 149.90(11) yes
Zr(1) Mo(1) C(21) 154.19(13) yes
Zr(1) Mo(1) C(22) 150.92(12) yes
Zr(1) Mo(1) C(23) 143.48(12) yes
Cl(1) Mo(1) Cl(2) 110.15(5) yes
Cl(1) Mo(1) P(1) 80.90(4) yes
Cl(1) Mo(1) P(2) 81.66(4) yes
Cl(1) Mo(1) C(19) 92.07(12) yes
Cl(1) Mo(1) C(20) 122.70(13) yes
Cl(1) Mo(1) C(21) 150.72(14) yes
Cl(1) Mo(1) C(22) 126.82(12) yes
Cl(1) Mo(1) C(23) 93.75(13) yes
Cl(2) Mo(1) P(1) 75.83(5) yes
Cl(2) Mo(1) P(2) 76.99(4) yes
Cl(2) Mo(1) C(19) 151.36(11) yes
Cl(2) Mo(1) C(20) 116.26(12) yes
Cl(2) Mo(1) C(21) 98.97(13) yes
Cl(2) Mo(1) C(22) 114.07(13) yes
Cl(2) Mo(1) C(23) 149.53(13) yes
P(1) Mo(1) P(2) 140.08(5) yes
P(1) Mo(1) C(19) 90.74(11) yes
P(1) Mo(1) C(20) 79.77(11) yes
P(1) Mo(1) C(21) 104.11(12) yes
P(1) Mo(1) C(22) 137.23(11) yes
P(1) Mo(1) C(23) 128.16(12) yes
P(2) Mo(1) C(19) 125.55(11) yes
P(2) Mo(1) C(20) 139.14(12) yes
P(2) Mo(1) C(21) 108.57(13) yes
P(2) Mo(1) C(22) 80.97(12) yes
P(2) Mo(1) C(23) 88.55(12) yes
C(19) Mo(1) C(20) 35.38(16) yes
C(19) Mo(1) C(21) 59.40(18) yes
C(19) Mo(1) C(22) 60.22(17) yes
C(19) Mo(1) C(23) 37.64(16) yes
C(20) Mo(1) C(21) 34.56(17) yes
C(20) Mo(1) C(22) 58.20(16) yes
C(20) Mo(1) C(23) 60.10(16) yes
C(21) Mo(1) C(22) 35.23(16) yes
C(21) Mo(1) C(23) 60.14(17) yes
C(22) Mo(1) C(23) 36.16(18) yes
Mo(1) Zr(1) Cl(1) 51.43(3) yes
Mo(1) Zr(1) Cl(2) 51.97(3) yes
Mo(1) Zr(1) C(1) 81.43(12) yes
Mo(1) Zr(1) C(2) 100.48(11) yes
Mo(1) Zr(1) C(3) 132.59(12) yes
Mo(1) Zr(1) C(4) 134.90(11) yes
Mo(1) Zr(1) C(5) 102.27(11) yes
Mo(1) Zr(1) C(10) 81.51(12) yes
Mo(1) Zr(1) C(11) 99.42(13) yes
Mo(1) Zr(1) C(12) 132.20(13) yes
Mo(1) Zr(1) C(13) 134.11(12) yes
Mo(1) Zr(1) C(14) 102.24(12) yes
Cl(1) Zr(1) Cl(2) 103.39(4) yes
Cl(1) Zr(1) C(1) 86.54(12) yes
Cl(1) Zr(1) C(2) 76.80(12) yes
Cl(1) Zr(1) C(3) 101.78(13) yes
Cl(1) Zr(1) C(4) 130.99(13) yes
Cl(1) Zr(1) C(5) 121.23(12) yes
Cl(1) Zr(1) C(10) 86.29(12) yes
Cl(1) Zr(1) C(11) 75.70(13) yes
Cl(1) Zr(1) C(12) 100.82(13) yes
Cl(1) Zr(1) C(13) 130.47(12) yes
Cl(1) Zr(1) C(14) 120.33(12) yes
Cl(2) Zr(1) C(1) 82.00(12) yes
Cl(2) Zr(1) C(2) 116.32(11) yes
Cl(2) Zr(1) C(3) 128.78(12) yes
Cl(2) Zr(1) C(4) 102.00(12) yes
Cl(2) Zr(1) C(5) 74.32(12) yes
Cl(2) Zr(1) C(10) 84.04(12) yes
Cl(2) Zr(1) C(11) 117.73(13) yes
Cl(2) Zr(1) C(12) 131.04(13) yes
Cl(2) Zr(1) C(13) 102.82(12) yes
Cl(2) Zr(1) C(14) 76.57(12) yes
C(1) Zr(1) C(2) 34.43(15) yes
C(1) Zr(1) C(3) 55.89(16) yes
C(1) Zr(1) C(4) 56.58(16) yes
C(1) Zr(1) C(5) 34.71(16) yes
C(1) Zr(1) C(10) 162.38(16) yes
C(1) Zr(1) C(11) 155.80(17) yes
C(1) Zr(1) C(12) 141.59(17) yes
C(1) Zr(1) C(13) 138.37(17) yes
C(1) Zr(1) C(14) 148.70(17) yes
C(2) Zr(1) C(3) 32.31(16) yes
C(2) Zr(1) C(4) 54.38(17) yes
C(2) Zr(1) C(5) 55.56(16) yes
C(2) Zr(1) C(10) 155.89(16) yes
C(2) Zr(1) C(11) 123.36(17) yes
C(2) Zr(1) C(12) 110.30(16) yes
C(2) Zr(1) C(13) 125.30(16) yes
C(2) Zr(1) C(14) 157.11(16) yes
C(3) Zr(1) C(4) 32.29(17) yes
C(3) Zr(1) C(5) 54.49(16) yes
C(3) Zr(1) C(10) 141.56(16) yes
C(3) Zr(1) C(11) 111.37(17) yes
C(3) Zr(1) C(12) 85.76(17) yes
C(3) Zr(1) C(13) 93.31(17) yes
C(3) Zr(1) C(14) 124.80(16) yes
C(4) Zr(1) C(5) 33.24(15) yes
C(4) Zr(1) C(10) 137.68(16) yes
C(4) Zr(1) C(11) 125.56(16) yes
C(4) Zr(1) C(12) 92.90(16) yes
C(4) Zr(1) C(13) 82.26(16) yes
C(4) Zr(1) C(14) 105.97(17) yes
C(5) Zr(1) C(10) 147.95(17) yes
C(5) Zr(1) C(11) 158.04(17) yes
C(5) Zr(1) C(12) 125.17(17) yes
C(5) Zr(1) C(13) 105.99(16) yes
C(5) Zr(1) C(14) 116.03(17) yes
C(10) Zr(1) C(11) 33.92(17) yes
C(10) Zr(1) C(12) 55.81(17) yes
C(10) Zr(1) C(13) 55.78(16) yes
C(10) Zr(1) C(14) 34.05(16) yes
C(11) Zr(1) C(12) 32.91(18) yes
C(11) Zr(1) C(13) 54.93(17) yes
C(11) Zr(1) C(14) 55.09(17) yes
C(12) Zr(1) C(13) 33.20(17) yes
C(12) Zr(1) C(14) 54.48(17) yes
C(13) Zr(1) C(14) 32.38(16) yes
Mo(1) Cl(1) Zr(1) 73.71(4) yes
Mo(1) Cl(2) Zr(1) 72.74(4) yes
Mo(1) P(1) C(1) 108.06(15) yes
Mo(1) P(1) C(6) 118.04(16) yes
Mo(1) P(1) C(8) 115.92(17) yes
C(1) P(1) C(6) 101.6(3) yes
C(1) P(1) C(8) 104.2(3) yes
C(6) P(1) C(8) 107.2(2) yes
Mo(1) P(2) C(10) 107.53(15) yes
Mo(1) P(2) C(15) 119.01(15) yes
Mo(1) P(2) C(17) 123.09(15) yes
C(10) P(2) C(15) 100.2(2) yes
C(10) P(2) C(17) 102.2(3) yes
C(15) P(2) C(17) 101.4(3) yes
Zr(1) C(1) P(1) 100.3(2) yes
Zr(1) C(1) C(2) 75.5(3) yes
Zr(1) C(1) C(5) 73.5(3) yes
P(1) C(1) C(2) 124.8(4) yes
P(1) C(1) C(5) 127.3(4) yes
C(2) C(1) C(5) 104.7(4) yes
Zr(1) C(2) C(1) 70.1(3) yes
Zr(1) C(2) C(3) 76.0(3) yes
C(1) C(2) C(3) 109.2(5) yes
Zr(1) C(3) C(2) 71.7(3) yes
Zr(1) C(3) C(4) 72.9(3) yes
C(2) C(3) C(4) 109.1(5) yes
Zr(1) C(4) C(3) 74.8(3) yes
Zr(1) C(4) C(5) 70.3(3) yes
C(3) C(4) C(5) 107.6(5) yes
Zr(1) C(5) C(1) 71.7(3) yes
Zr(1) C(5) C(4) 76.4(3) yes
C(1) C(5) C(4) 109.3(5) yes
P(1) C(6) C(7) 117.2(4) yes
P(1) C(8) C(9) 119.1(4) yes
Zr(1) C(10) P(2) 100.49(19) yes
Zr(1) C(10) C(11) 75.3(3) yes
Zr(1) C(10) C(14) 74.7(3) yes
P(2) C(10) C(11) 124.7(4) yes
P(2) C(10) C(14) 126.3(4) yes
C(11) C(10) C(14) 106.1(5) yes
Zr(1) C(11) C(10) 70.8(3) yes
Zr(1) C(11) C(12) 76.0(3) yes
C(10) C(11) C(12) 109.1(5) yes
Zr(1) C(12) C(11) 71.1(3) yes
Zr(1) C(12) C(13) 72.7(3) yes
C(11) C(12) C(13) 107.0(5) yes
Zr(1) C(13) C(12) 74.1(3) yes
Zr(1) C(13) C(14) 71.4(3) yes
C(12) C(13) C(14) 107.7(5) yes
Zr(1) C(14) C(10) 71.3(3) yes
Zr(1) C(14) C(13) 76.2(3) yes
C(10) C(14) C(13) 110.1(5) yes
P(2) C(15) C(16) 115.5(4) yes
P(2) C(17) C(18) 120.1(4) yes
Mo(1) C(19) C(20) 77.3(3) yes
Mo(1) C(19) C(23) 70.2(3) yes
Mo(1) C(19) C(24) 129.6(4) yes
C(20) C(19) C(23) 107.9(4) yes
C(20) C(19) C(24) 127.2(4) yes
C(23) C(19) C(24) 123.2(4) yes
Mo(1) C(20) C(19) 67.3(3) yes
Mo(1) C(20) C(21) 72.2(3) yes
Mo(1) C(20) C(25) 139.0(4) yes
C(19) C(20) C(21) 108.4(4) yes
C(19) C(20) C(25) 126.7(5) yes
C(21) C(20) C(25) 122.9(5) yes
Mo(1) C(21) C(20) 73.3(3) yes
Mo(1) C(21) C(22) 71.0(3) yes
Mo(1) C(21) C(26) 126.0(4) yes
C(20) C(21) C(22) 108.0(5) yes
C(20) C(21) C(26) 124.8(5) yes
C(22) C(21) C(26) 127.0(5) yes
Mo(1) C(22) C(21) 73.8(3) yes
Mo(1) C(22) C(23) 67.9(3) yes
Mo(1) C(22) C(27) 134.7(4) yes
C(21) C(22) C(23) 108.5(4) yes
C(21) C(22) C(27) 124.1(5) yes
C(23) C(22) C(27) 126.1(5) yes
Mo(1) C(23) C(19) 72.2(3) yes
Mo(1) C(23) C(22) 75.9(3) yes
Mo(1) C(23) C(28) 132.4(4) yes
C(19) C(23) C(22) 106.9(4) yes
C(19) C(23) C(28) 121.8(5) yes
C(22) C(23) C(28) 128.4(5) yes
C(30) C(29) C(34) 115.4(4) yes
C(30) C(29) B(1) 119.9(4) yes
C(34) C(29) B(1) 124.1(4) yes
C(29) C(30) C(31) 123.8(5) yes
C(30) C(31) C(32) 119.5(5) yes
C(30) C(31) C(35) 118.1(5) yes
C(32) C(31) C(35) 122.4(5) yes
C(31) C(32) C(33) 118.4(5) yes
C(32) C(33) C(34) 120.2(5) yes
C(32) C(33) C(36) 120.9(5) yes
C(34) C(33) C(36) 118.9(5) yes
C(29) C(34) C(33) 122.6(5) yes
F(1) C(35) F(2) 104.9(5) yes
F(1) C(35) F(3) 108.1(5) yes
F(1) C(35) C(31) 112.3(5) yes
F(2) C(35) F(3) 106.9(5) yes
F(2) C(35) C(31) 111.9(5) yes
F(3) C(35) C(31) 112.4(5) yes
F(4) C(36) F(5) 104.2(5) yes
F(4) C(36) F(6) 106.6(5) yes
F(4) C(36) C(33) 109.6(5) yes
F(5) C(36) F(6) 111.3(5) yes
F(5) C(36) C(33) 111.2(5) yes
F(6) C(36) C(33) 113.4(5) yes
C(38) C(37) C(42) 114.4(5) yes
C(38) C(37) B(1) 120.8(4) yes
C(42) C(37) B(1) 124.4(4) yes
C(37) C(38) C(39) 123.5(5) yes
C(38) C(39) C(40) 121.1(5) yes
C(38) C(39) C(43) 121.7(5) yes
C(40) C(39) C(43) 117.2(5) yes
C(39) C(40) C(41) 117.5(5) yes
C(40) C(41) C(42) 120.5(5) yes
C(40) C(41) C(44) 120.0(4) yes
C(42) C(41) C(44) 119.5(4) yes
C(37) C(42) C(41) 122.9(5) yes
F(7) C(43) F(8) 104.7(5) yes
F(7) C(43) F(9) 108.7(5) yes
F(7) C(43) C(39) 113.9(5) yes
F(8) C(43) F(9) 105.8(4) yes
F(8) C(43) C(39) 112.5(5) yes
F(9) C(43) C(39) 110.7(4) yes
F(10) C(44) F(11) 105.5(4) yes
F(10) C(44) F(12) 106.6(4) yes
F(10) C(44) C(41) 112.1(4) yes
F(11) C(44) F(12) 107.1(4) yes
F(11) C(44) C(41) 112.3(4) yes
F(12) C(44) C(41) 112.8(4) yes
C(46) C(45) C(50) 115.2(4) yes
C(46) C(45) B(1) 121.9(4) yes
C(50) C(45) B(1) 122.7(4) yes
C(45) C(46) C(47) 121.5(4) yes
C(46) C(47) C(48) 122.1(4) yes
C(46) C(47) C(51) 116.9(4) yes
C(48) C(47) C(51) 120.9(5) yes
C(47) C(48) C(49) 117.5(4) yes
C(48) C(49) C(50) 120.7(4) yes
C(48) C(49) C(52) 121.7(5) yes
C(50) C(49) C(52) 117.7(4) yes
C(45) C(50) C(49) 123.0(4) yes
F(13) C(51) F(14) 106.7(4) yes
F(13) C(51) F(15) 106.3(4) yes
F(13) C(51) C(47) 112.3(5) yes
F(14) C(51) F(15) 106.0(5) yes
F(14) C(51) C(47) 113.1(4) yes
F(15) C(51) C(47) 111.9(4) yes
F(16) C(52) F(17) 105.7(5) yes
F(16) C(52) F(18) 106.3(4) yes
F(16) C(52) C(49) 113.6(4) yes
F(17) C(52) F(18) 105.3(4) yes
F(17) C(52) C(49) 112.6(4) yes
F(18) C(52) C(49) 112.7(5) yes
C(54) C(53) C(58) 114.3(4) yes
C(54) C(53) B(1) 119.4(4) yes
C(58) C(53) B(1) 126.2(4) yes
C(53) C(54) C(55) 123.6(4) yes
C(54) C(55) C(56) 120.0(4) yes
C(54) C(55) C(59) 117.2(4) yes
C(56) C(55) C(59) 122.7(4) yes
C(55) C(56) C(57) 119.2(4) yes
C(56) C(57) C(58) 120.7(4) yes
C(56) C(57) C(60) 120.7(4) yes
C(58) C(57) C(60) 118.5(4) yes
C(53) C(58) C(57) 122.2(4) yes
F(19) C(59) F(20) 105.9(4) yes
F(19) C(59) F(21) 106.5(4) yes
F(19) C(59) C(55) 111.5(4) yes
F(20) C(59) F(21) 107.7(4) yes
F(20) C(59) C(55) 112.0(4) yes
F(21) C(59) C(55) 112.8(4) yes
F(22) C(60) F(23) 104.8(4) yes
F(22) C(60) F(24) 105.9(4) yes
F(22) C(60) C(57) 113.1(4) yes
F(23) C(60) F(24) 106.2(4) yes
F(23) C(60) C(57) 111.8(4) yes
F(24) C(60) C(57) 114.2(4) yes
C(29) B(1) C(37) 113.0(4) yes
C(29) B(1) C(45) 102.8(4) yes
C(29) B(1) C(53) 112.0(4) yes
C(37) B(1) C(45) 113.9(4) yes
C(37) B(1) C(53) 105.6(4) yes
C(45) B(1) C(53) 109.7(4) yes
Zr(1) C(2) H(1) 125.669 no
C(1) C(2) H(1) 124.494 no
C(3) C(2) H(1) 125.903 no
Zr(1) C(3) H(2) 124.744 no
C(2) C(3) H(2) 125.517 no
C(4) C(3) H(2) 125.261 no
Zr(1) C(4) H(3) 126.031 no
C(3) C(4) H(3) 126.256 no
C(5) C(4) H(3) 125.698 no
Zr(1) C(5) H(4) 125.000 no
C(1) C(5) H(4) 124.637 no
C(4) C(5) H(4) 125.486 no
P(1) C(6) H(5) 115.958 no
P(1) C(6) H(6) 116.034 no
C(7) C(6) H(5) 98.511 no
C(7) C(6) H(6) 100.003 no
H(5) C(6) H(6) 106.635 no
C(6) C(7) H(7) 109.440 no
C(6) C(7) H(8) 111.194 no
C(6) C(7) H(9) 107.852 no
H(7) C(7) H(8) 109.439 no
H(7) C(7) H(9) 109.441 no
H(8) C(7) H(9) 109.444 no
P(1) C(8) H(10) 116.583 no
P(1) C(8) H(11) 117.413 no
C(9) C(8) H(10) 96.863 no
C(9) C(8) H(11) 97.827 no
H(10) C(8) H(11) 105.629 no
C(8) C(9) H(12) 109.638 no
C(8) C(9) H(13) 110.264 no
C(8) C(9) H(14) 108.599 no
H(12) C(9) H(13) 109.440 no
H(12) C(9) H(14) 109.447 no
H(13) C(9) H(14) 109.435 no
Zr(1) C(11) H(15) 125.903 no
C(10) C(11) H(15) 125.326 no
C(12) C(11) H(15) 125.033 no
Zr(1) C(12) H(16) 125.868 no
C(11) C(12) H(16) 127.030 no
C(13) C(12) H(16) 125.770 no
Zr(1) C(13) H(17) 126.306 no
C(12) C(13) H(17) 125.926 no
C(14) C(13) H(17) 125.932 no
Zr(1) C(14) H(18) 125.296 no
C(10) C(14) H(18) 123.739 no
C(13) C(14) H(18) 125.670 no
P(2) C(15) H(19) 117.198 no
P(2) C(15) H(20) 117.336 no
C(16) C(15) H(19) 99.245 no
C(16) C(15) H(20) 98.683 no
H(19) C(15) H(20) 105.917 no
C(15) C(16) H(21) 108.978 no
C(15) C(16) H(22) 109.932 no
C(15) C(16) H(23) 109.585 no
H(21) C(16) H(22) 109.452 no
H(21) C(16) H(23) 109.434 no
H(22) C(16) H(23) 109.445 no
P(2) C(17) H(24) 116.692 no
P(2) C(17) H(25) 116.120 no
C(18) C(17) H(24) 98.136 no
C(18) C(17) H(25) 96.834 no
H(24) C(17) H(25) 105.742 no
C(17) C(18) H(26) 108.535 no
C(17) C(18) H(27) 110.047 no
C(17) C(18) H(28) 109.914 no
H(26) C(18) H(27) 109.439 no
H(26) C(18) H(28) 109.444 no
H(27) C(18) H(28) 109.444 no
C(19) C(24) H(29) 108.253 no
C(19) C(24) H(30) 109.882 no
C(19) C(24) H(31) 110.370 no
H(29) C(24) H(30) 109.432 no
H(29) C(24) H(31) 109.442 no
H(30) C(24) H(31) 109.441 no
C(20) C(25) H(32) 109.995 no
C(20) C(25) H(33) 109.064 no
C(20) C(25) H(34) 109.435 no
H(32) C(25) H(33) 109.449 no
H(32) C(25) H(34) 109.445 no
H(33) C(25) H(34) 109.438 no
C(21) C(26) H(35) 110.267 no
C(21) C(26) H(36) 109.292 no
C(21) C(26) H(37) 108.937 no
H(35) C(26) H(36) 109.441 no
H(35) C(26) H(37) 109.449 no
H(36) C(26) H(37) 109.438 no
C(22) C(27) H(38) 109.628 no
C(22) C(27) H(39) 109.958 no
C(22) C(27) H(40) 108.912 no
H(38) C(27) H(39) 109.442 no
H(38) C(27) H(40) 109.435 no
H(39) C(27) H(40) 109.450 no
C(23) C(28) H(41) 110.104 no
C(23) C(28) H(42) 110.036 no
C(23) C(28) H(43) 108.365 no
H(41) C(28) H(42) 109.440 no
H(41) C(28) H(43) 109.443 no
H(42) C(28) H(43) 109.433 no
C(29) C(30) H(44) 117.774 no
C(31) C(30) H(44) 118.411 no
C(31) C(32) H(45) 120.560 no
C(33) C(32) H(45) 120.997 no
C(29) C(34) H(46) 118.160 no
C(33) C(34) H(46) 119.200 no
C(37) C(38) H(47) 117.889 no
C(39) C(38) H(47) 118.620 no
C(39) C(40) H(48) 122.120 no
C(41) C(40) H(48) 120.344 no
C(37) C(42) H(49) 119.420 no
C(41) C(42) H(49) 117.656 no
C(45) C(46) H(50) 118.924 no
C(47) C(46) H(50) 119.617 no
C(47) C(48) H(51) 121.045 no
C(49) C(48) H(51) 121.441 no
C(45) C(50) H(52) 118.022 no
C(49) C(50) H(52) 118.947 no
C(53) C(54) H(53) 117.321 no
C(55) C(54) H(53) 119.087 no
C(55) C(56) H(54) 120.873 no
C(57) C(56) H(54) 119.959 no
C(53) C(58) H(55) 118.678 no
C(57) C(58) H(55) 119.156 no

loop_
_geom_bond_atom_site_label_1
_geom_bond_atom_site_label_2
_geom_bond_distance
_geom_bond_publ_flag
Mo(1) Zr(1) 3.0271(9) yes
Mo(1) Cl(1) 2.4656(12) yes
Mo(1) Cl(2) 2.4968(12) yes
Mo(1) P(1) 2.5847(13) yes
Mo(1) P(2) 2.5924(13) yes
Mo(1) C(19) 2.267(5) yes
Mo(1) C(20) 2.396(5) yes
Mo(1) C(21) 2.381(5) yes
Mo(1) C(22) 2.345(5) yes
Mo(1) C(23) 2.240(5) yes
Zr(1) Cl(1) 2.5792(12) yes
Zr(1) Cl(2) 2.6059(12) yes
Zr(1) C(1) 2.403(4) yes
Zr(1) C(2) 2.475(5) yes
Zr(1) C(3) 2.530(5) yes
Zr(1) C(4) 2.505(5) yes
Zr(1) C(5) 2.427(5) yes
Zr(1) C(10) 2.404(5) yes
Zr(1) C(11) 2.462(5) yes
Zr(1) C(12) 2.526(5) yes
Zr(1) C(13) 2.508(5) yes
Zr(1) C(14) 2.449(5) yes
P(1) C(1) 1.793(5) yes
P(1) C(6) 1.816(5) yes
P(1) C(8) 1.838(5) yes
P(2) C(10) 1.804(5) yes
P(2) C(15) 1.834(5) yes
P(2) C(17) 1.854(5) yes
F(1) C(35) 1.351(7) yes
F(2) C(35) 1.325(7) yes
F(3) C(35) 1.325(7) yes
F(4) C(36) 1.393(7) yes
F(5) C(36) 1.317(7) yes
F(6) C(36) 1.276(7) yes
F(7) C(43) 1.305(7) yes
F(8) C(43) 1.335(6) yes
F(9) C(43) 1.346(6) yes
F(10) C(44) 1.344(6) yes
F(11) C(44) 1.345(6) yes
F(12) C(44) 1.333(6) yes
F(13) C(51) 1.331(6) yes
F(14) C(51) 1.318(7) yes
F(15) C(51) 1.346(7) yes
F(16) C(52) 1.333(6) yes
F(17) C(52) 1.346(6) yes
F(18) C(52) 1.341(7) yes
F(19) C(59) 1.353(6) yes
F(20) C(59) 1.332(6) yes
F(21) C(59) 1.330(5) yes
F(22) C(60) 1.330(5) yes
F(23) C(60) 1.343(6) yes
F(24) C(60) 1.321(6) yes
C(1) C(2) 1.445(7) yes
C(1) C(5) 1.441(7) yes
C(2) C(3) 1.393(7) yes
C(3) C(4) 1.400(8) yes
C(4) C(5) 1.413(7) yes
C(6) C(7) 1.542(7) yes
C(8) C(9) 1.514(7) yes
C(10) C(11) 1.421(7) yes
C(10) C(14) 1.422(7) yes
C(11) C(12) 1.414(8) yes
C(12) C(13) 1.439(8) yes
C(13) C(14) 1.383(7) yes
C(15) C(16) 1.525(7) yes
C(17) C(18) 1.509(7) yes
C(19) C(20) 1.422(7) yes
C(19) C(23) 1.454(6) yes
C(19) C(24) 1.519(7) yes
C(20) C(21) 1.419(7) yes
C(20) C(25) 1.495(7) yes
C(21) C(22) 1.431(7) yes
C(21) C(26) 1.506(8) yes
C(22) C(23) 1.427(7) yes
C(22) C(27) 1.509(7) yes
C(23) C(28) 1.496(7) yes
C(29) C(30) 1.373(7) yes
C(29) C(34) 1.391(6) yes
C(29) B(1) 1.649(7) yes
C(30) C(31) 1.395(7) yes
C(31) C(32) 1.373(7) yes
C(31) C(35) 1.505(8) yes
C(32) C(33) 1.401(8) yes
C(33) C(34) 1.380(7) yes
C(33) C(36) 1.511(8) yes
C(37) C(38) 1.413(7) yes
C(37) C(42) 1.396(7) yes
C(37) B(1) 1.616(7) yes
C(38) C(39) 1.363(7) yes
C(39) C(40) 1.403(7) yes
C(39) C(43) 1.504(8) yes
C(40) C(41) 1.381(7) yes
C(41) C(42) 1.407(7) yes
C(41) C(44) 1.494(7) yes
C(45) C(46) 1.412(6) yes
C(45) C(50) 1.394(7) yes
C(45) B(1) 1.639(7) yes
C(46) C(47) 1.385(7) yes
C(47) C(48) 1.382(7) yes
C(47) C(51) 1.510(7) yes
C(48) C(49) 1.382(6) yes
C(49) C(50) 1.393(7) yes
C(49) C(52) 1.485(7) yes
C(53) C(54) 1.411(6) yes
C(53) C(58) 1.425(6) yes
C(53) B(1) 1.618(7) yes
C(54) C(55) 1.383(6) yes
C(55) C(56) 1.385(6) yes
C(55) C(59) 1.509(7) yes
C(56) C(57) 1.382(6) yes
C(57) C(58) 1.392(6) yes
C(57) C(60) 1.484(7) yes
C(2) H(1) 0.980 no
C(3) H(2) 0.980 no
C(4) H(3) 0.980 no
C(5) H(4) 0.980 no
C(6) H(5) 0.970 no
C(6) H(6) 0.970 no
C(7) H(7) 0.960 no
C(7) H(8) 0.960 no
C(7) H(9) 0.960 no
C(8) H(10) 0.970 no
C(8) H(11) 0.970 no
C(9) H(12) 0.960 no
C(9) H(13) 0.960 no
C(9) H(14) 0.960 no
C(11) H(15) 0.980 no
C(12) H(16) 0.980 no
C(13) H(17) 0.980 no
C(14) H(18) 0.980 no
C(15) H(19) 0.970 no
C(15) H(20) 0.970 no
C(16) H(21) 0.960 no
C(16) H(22) 0.960 no
C(16) H(23) 0.960 no
C(17) H(24) 0.970 no
C(17) H(25) 0.970 no
C(18) H(26) 0.960 no
C(18) H(27) 0.960 no
C(18) H(28) 0.960 no
C(24) H(29) 0.960 no
C(24) H(30) 0.960 no
C(24) H(31) 0.960 no
C(25) H(32) 0.960 no
C(25) H(33) 0.960 no
C(25) H(34) 0.960 no
C(26) H(35) 0.960 no
C(26) H(36) 0.960 no
C(26) H(37) 0.960 no
C(27) H(38) 0.960 no
C(27) H(39) 0.960 no
C(27) H(40) 0.960 no
C(28) H(41) 0.960 no
C(28) H(42) 0.960 no
C(28) H(43) 0.960 no
C(30) H(44) 0.930 no
C(32) H(45) 0.930 no
C(34) H(46) 0.930 no
C(38) H(47) 0.930 no
C(40) H(48) 0.930 no
C(42) H(49) 0.930 no
C(46) H(50) 0.930 no
C(48) H(51) 0.930 no
C(50) H(52) 0.930 no
C(54) H(53) 0.930 no
C(56) H(54) 0.930 no
C(58) H(55) 0.930 no

loop_
_geom_contact_atom_site_label_1
_geom_contact_atom_site_label_2
_geom_contact_distance
_geom_contact_publ_flag
_geom_contact_site_symmetry_2
Cl(2) C(8) 3.477(5) no .
Cl(2) C(18) 3.265(5) no .
P(1) C(25) 3.463(6) no .
P(2) C(27) 3.395(5) no .
F(1) C(30) 2.825(6) no .
F(1) C(32) 3.553(7) no .
F(2) C(30) 3.045(6) no .
F(2) C(32) 3.324(6) no .
F(3) C(32) 2.765(7) no .
F(4) C(32) 2.705(7) no .
F(5) C(32) 3.342(7) no .
F(5) C(34) 3.029(6) no .
F(6) C(32) 3.459(6) no .
F(6) C(34) 2.885(6) no .
F(7) C(38) 2.750(6) no .
F(8) C(38) 3.412(6) no .
F(8) C(40) 2.947(6) no .
F(9) C(38) 3.443(6) no .
F(9) C(40) 2.875(6) no .
F(10) C(40) 2.758(6) no .
F(11) C(40) 3.197(6) no .
F(11) C(42) 3.218(6) no .
F(12) C(40) 3.573(6) no .
F(12) C(42) 2.781(6) no .
F(13) C(46) 2.891(5) no .
F(13) C(48) 3.464(6) no .
F(14) C(46) 2.954(6) no .
F(14) C(48) 3.401(6) no .
F(15) C(48) 2.726(6) no .
F(16) C(48) 2.745(6) no .
F(17) F(20) 3.511(4) no .
F(17) C(48) 3.440(6) no .
F(17) C(50) 2.918(6) no .
F(18) C(48) 3.442(6) no .
F(18) C(50) 2.919(6) no .
F(19) C(54) 2.994(5) no .
F(19) C(56) 3.424(6) no .
F(20) C(54) 2.833(5) no .
F(20) C(56) 3.496(6) no .
F(21) C(56) 2.774(5) no .
F(22) C(56) 2.744(6) no .
F(23) C(56) 3.261(6) no .
F(23) C(58) 3.063(6) no .
F(24) C(56) 3.542(6) no .
F(24) C(58) 2.836(6) no .
C(1) C(7) 3.193(7) no .
C(1) C(9) 3.159(7) no .
C(2) C(6) 3.247(7) no .
C(2) C(7) 3.480(7) no .
C(5) C(8) 3.374(7) no .
C(5) C(9) 3.343(7) no .
C(6) C(24) 3.421(7) no .
C(7) C(8) 3.441(8) no .
C(7) C(9) 3.481(8) no .
C(8) C(25) 3.354(8) no .
C(10) C(16) 3.211(7) no .
C(11) C(15) 3.232(8) no .
C(11) C(16) 3.577(8) no .
C(14) C(17) 3.338(7) no .
C(15) C(28) 3.337(7) no .
C(16) C(17) 3.158(7) no .
C(17) C(27) 3.318(7) no .
C(24) C(25) 3.235(7) no .
C(24) C(28) 3.076(7) no .
C(25) C(26) 3.107(8) no .
C(26) C(27) 3.192(7) no .
C(27) C(28) 3.245(8) no .
C(29) C(32) 2.835(7) no .
C(29) C(38) 3.184(6) no .
C(29) C(46) 3.332(7) no .
C(29) C(50) 3.423(7) no .
C(29) C(58) 3.146(6) no .
C(30) C(33) 2.726(7) no .
C(30) C(45) 3.190(7) no .
C(30) C(50) 3.523(7) no .
C(30) C(53) 3.122(7) no .
C(30) C(58) 3.185(7) no .
C(31) C(34) 2.748(7) no .
C(34) C(37) 3.134(7) no .
C(34) C(38) 3.258(7) no .
C(34) C(45) 3.487(7) no .
C(37) C(40) 2.868(7) no .
C(37) C(46) 3.184(7) no .
C(37) C(54) 3.266(6) no .
C(37) C(58) 3.569(6) no .
C(38) C(41) 2.747(7) no .
C(38) C(53) 3.269(6) no .
C(39) C(42) 2.745(7) no .
C(42) C(45) 3.139(7) no .
C(42) C(46) 3.200(7) no .
C(42) C(53) 3.488(6) no .
C(45) C(48) 2.858(7) no .
C(45) C(54) 3.070(6) no .
C(46) C(49) 2.757(7) no .
C(47) C(50) 2.730(6) no .
C(50) C(53) 3.025(6) no .
C(50) C(54) 3.093(6) no .
C(53) C(56) 2.856(6) no .
C(54) C(57) 2.750(6) no .
C(55) C(58) 2.768(6) no .
Cl(1) F(4) 3.536(4) no 3_465
Cl(1) C(32) 3.472(6) no 3_465
F(1) F(8) 2.726(5) no 1_554
F(1) F(9) 2.837(5) no 1_554
F(1) C(16) 3.521(6) no 2_554
F(1) C(43) 3.376(6) no 1_554
F(2) F(24) 3.415(5) no 4_664
F(2) C(2) 3.404(6) no 3_565
F(2) C(6) 3.321(6) no 3_565
F(2) C(7) 3.117(6) no 3_565
F(3) F(4) 3.524(5) no 4_674
F(3) F(5) 3.242(6) no 4_674
F(3) F(6) 3.024(6) no 4_674
F(3) F(9) 3.101(5) no 1_554
F(3) C(2) 3.588(7) no 3_565
F(3) C(36) 3.484(7) no 4_674
F(4) Cl(1) 3.536(4) no 3_565
F(4) F(3) 3.524(5) no 4_675
F(4) F(9) 2.827(5) no 4_674
F(5) F(3) 3.242(6) no 4_675
F(5) C(3) 3.505(7) no 2_555
F(6) F(3) 3.024(6) no 4_675
F(7) F(22) 3.469(5) no 4_665
F(7) F(23) 3.269(5) no 4_665
F(7) C(24) 3.543(6) no 3_565
F(7) C(28) 3.476(7) no 3_565
F(8) F(1) 2.726(5) no 1_556
F(8) F(24) 3.443(5) no 4_665
F(8) C(7) 3.562(6) no 2_545
F(8) C(25) 3.517(6) no 2_545
F(9) F(1) 2.837(5) no 1_556
F(9) F(3) 3.101(5) no 1_556
F(9) F(4) 2.827(5) no 4_675
F(9) C(35) 3.549(7) no 1_556
F(10) F(16) 3.208(4) no 1_556
F(10) F(18) 3.209(4) no 1_556
F(10) F(19) 3.537(4) no 2_555
F(10) F(20) 2.983(4) no 2_555
F(10) F(21) 3.187(4) no 2_555
F(10) C(10) 3.454(5) no 2_555
F(10) C(14) 3.345(6) no 2_555
F(10) C(59) 3.480(6) no 2_555
F(11) F(13) 3.444(5) no 2_545
F(11) F(15) 2.813(5) no 2_545
F(11) F(16) 3.569(5) no 1_556
F(11) F(18) 3.515(5) no 1_556
F(11) F(21) 3.338(5) no 2_555
F(11) C(18) 3.598(6) no .
F(12) F(20) 2.991(4) no 2_555
F(12) F(21) 3.277(4) no 2_555
F(12) C(13) 3.397(6) no 2_555
F(12) C(26) 3.340(7) no .
F(13) F(11) 3.444(5) no 2_554
F(13) C(27) 3.322(6) no 2_554
F(14) F(17) 3.322(5) no 2_555
F(15) F(11) 2.813(5) no 2_554
F(15) C(8) 3.501(7) no .
F(15) C(9) 3.265(7) no .
F(15) C(18) 3.592(6) no 2_554
F(16) F(10) 3.208(4) no 1_554
F(16) F(11) 3.569(5) no 1_554
F(16) F(19) 2.924(4) no 2_554
F(16) F(21) 3.000(4) no 2_554
F(16) C(4) 3.338(7) no .
F(16) C(5) 3.384(6) no .
F(16) C(59) 3.551(6) no 2_554
F(17) F(14) 3.322(5) no 2_544
F(17) C(13) 3.331(7) no .
F(17) C(14) 3.408(7) no .
F(18) F(10) 3.209(4) no 1_554
F(18) F(11) 3.515(5) no 1_554
F(19) F(10) 3.537(4) no 2_544
F(19) F(16) 2.924(4) no 2_545
F(19) C(5) 3.266(6) no 2_545
F(19) C(9) 3.463(6) no 2_545
F(19) C(17) 3.543(6) no .
F(19) C(18) 3.480(6) no .
F(19) C(48) 3.581(6) no 2_545
F(20) F(10) 2.983(4) no 2_544
F(20) F(12) 2.991(4) no 2_544
F(20) C(14) 3.240(6) no .
F(20) C(26) 3.527(6) no 2_544
F(20) C(44) 3.564(6) no 2_544
F(21) F(10) 3.187(4) no 2_544
F(21) F(11) 3.338(5) no 2_544
F(21) F(12) 3.277(4) no 2_544
F(21) F(16) 3.000(4) no 2_545
F(21) C(4) 3.188(6) no 2_545
F(21) C(5) 3.500(6) no 2_545
F(21) C(27) 3.386(6) no 2_544
F(21) C(44) 3.534(6) no 2_544
F(22) F(7) 3.469(5) no 4_664
F(22) C(2) 3.459(6) no 2_545
F(22) C(3) 3.431(7) no 2_545
F(23) F(7) 3.269(5) no 4_664
F(23) C(19) 3.231(6) no 2_544
F(23) C(20) 3.423(6) no 2_544
F(23) C(24) 3.319(6) no 2_544
F(24) F(2) 3.415(5) no 4_665
F(24) F(8) 3.443(5) no 4_664
F(24) C(7) 3.457(6) no 2_545
C(2) F(2) 3.404(6) no 3_465
C(2) F(3) 3.588(7) no 3_465
C(2) F(22) 3.459(6) no 2_554
C(3) F(5) 3.505(7) no 2_544
C(3) F(22) 3.431(7) no 2_554
C(4) F(16) 3.338(7) no .
C(4) F(21) 3.188(6) no 2_554
C(5) F(16) 3.384(6) no .
C(5) F(19) 3.266(6) no 2_554
C(5) F(21) 3.500(6) no 2_554
C(6) F(2) 3.321(6) no 3_465
C(7) F(2) 3.117(6) no 3_465
C(7) F(8) 3.562(6) no 2_554
C(7) F(24) 3.457(6) no 2_554
C(8) F(15) 3.501(7) no .
C(9) F(15) 3.265(7) no .
C(9) F(19) 3.463(6) no 2_554
C(9) C(54) 3.562(7) no 2_554
C(10) F(10) 3.454(5) no 2_544
C(11) C(40) 3.510(6) no 2_544
C(12) C(40) 3.579(6) no 2_544
C(12) C(41) 3.480(6) no 2_544
C(13) F(12) 3.397(6) no 2_544
C(13) F(17) 3.331(7) no .
C(14) F(10) 3.345(6) no 2_544
C(14) F(17) 3.408(7) no .
C(14) F(20) 3.240(6) no .
C(16) F(1) 3.521(6) no 2_545
C(17) F(19) 3.543(6) no .
C(18) F(11) 3.598(6) no .
C(18) F(15) 3.592(6) no 2_545
C(18) F(19) 3.480(6) no .
C(19) F(23) 3.231(6) no 2_555
C(20) F(23) 3.423(6) no 2_555
C(24) F(7) 3.543(6) no 3_465
C(24) F(23) 3.319(6) no 2_555
C(25) F(8) 3.517(6) no 2_554
C(26) F(12) 3.340(7) no .
C(26) F(20) 3.527(6) no 2_555
C(27) F(13) 3.322(6) no 2_545
C(27) F(21) 3.386(6) no 2_555
C(28) F(7) 3.476(7) no 3_465
C(32) Cl(1) 3.472(6) no 3_565
C(35) F(9) 3.549(7) no 1_554
C(36) F(3) 3.484(7) no 4_675
C(40) C(11) 3.510(6) no 2_555
C(40) C(12) 3.579(6) no 2_555
C(41) C(12) 3.480(6) no 2_555
C(43) F(1) 3.376(6) no 1_556
C(44) F(20) 3.564(6) no 2_555
C(44) F(21) 3.534(6) no 2_555
C(48) F(19) 3.581(6) no 2_554
C(54) C(9) 3.562(7) no 2_545
C(59) F(10) 3.480(6) no 2_544
C(59) F(16) 3.551(6) no 2_545
Mo(1) H(29) 3.5017 no .
Mo(1) H(35) 3.4814 no .
Mo(1) H(43) 3.5204 no .
Cl(1) H(1) 3.0202 no .
Cl(1) H(5) 3.2602 no .
Cl(1) H(15) 2.9676 no .
Cl(1) H(20) 3.3875 no .
Cl(1) H(29) 3.4548 no .
Cl(1) H(30) 3.4252 no .
Cl(1) H(42) 3.5255 no .
Cl(2) H(4) 2.8992 no .
Cl(2) H(11) 3.0190 no .
Cl(2) H(18) 3.0071 no .
Cl(2) H(26) 3.0883 no .
Cl(2) H(28) 2.7425 no .
Cl(2) H(35) 3.3089 no .
P(1) H(1) 3.1393 no .
P(1) H(4) 3.1947 no .
P(1) H(7) 3.0255 no .
P(1) H(9) 3.0132 no .
P(1) H(12) 3.0572 no .
P(1) H(14) 3.0567 no .
P(1) H(29) 3.3570 no .
P(1) H(32) 3.1972 no .
P(1) H(33) 3.4087 no .
P(2) H(15) 3.1368 no .
P(2) H(18) 3.1467 no .
P(2) H(21) 2.9934 no .
P(2) H(23) 2.9996 no .
P(2) H(26) 3.0828 no .
P(2) H(28) 3.0879 no .
P(2) H(39) 3.2671 no .
P(2) H(40) 3.1499 no .
P(2) H(43) 3.2482 no .
F(1) H(44) 2.5614 no .
F(2) H(44) 2.9778 no .
F(2) H(45) 3.4833 no .
F(3) H(45) 2.4763 no .
F(4) H(45) 2.3784 no .
F(5) H(45) 3.4944 no .
F(5) H(46) 2.9711 no .
F(6) H(46) 2.7033 no .
F(7) H(47) 2.4171 no .
F(8) H(47) 3.5854 no .
F(8) H(48) 2.8478 no .
F(9) H(48) 2.7398 no .
F(10) H(48) 2.4843 no .
F(11) H(48) 3.2411 no .
F(11) H(49) 3.2286 no .
F(12) H(49) 2.4771 no .
F(13) H(50) 2.7051 no .
F(14) H(50) 2.8351 no .
F(14) H(51) 3.5769 no .
F(15) H(51) 2.4126 no .
F(16) H(51) 2.4528 no .
F(17) H(52) 2.7548 no .
F(18) H(52) 2.7623 no .
F(19) H(53) 2.8609 no .
F(20) H(53) 2.6366 no .
F(21) H(54) 2.4857 no .
F(22) H(54) 2.4407 no .
F(23) H(54) 3.3691 no .
F(23) H(55) 3.0534 no .
F(24) H(55) 2.5795 no .
C(1) H(2) 3.2589 no .
C(1) H(3) 3.2705 no .
C(1) H(5) 3.0555 no .
C(1) H(7) 2.7764 no .
C(1) H(9) 3.4558 no .
C(1) H(11) 3.3075 no .
C(1) H(12) 3.2670 no .
C(1) H(14) 2.7990 no .
C(2) H(3) 3.2185 no .
C(2) H(4) 3.2271 no .
C(2) H(5) 3.0737 no .
C(2) H(7) 2.8291 no .
C(3) H(4) 3.2106 no .
C(3) H(16) 3.4208 no .
C(4) H(1) 3.2170 no .
C(4) H(17) 3.2531 no .
C(5) H(1) 3.2276 no .
C(5) H(2) 3.2151 no .
C(5) H(11) 3.4703 no .
C(5) H(14) 2.6234 no .
C(6) H(1) 2.9736 no .
C(6) H(10) 3.0613 no .
C(6) H(12) 3.2975 no .
C(6) H(29) 2.5433 no .
C(6) H(33) 3.1476 no .
C(7) H(1) 3.1714 no .
C(7) H(10) 3.5095 no .
C(7) H(12) 2.7876 no .
C(8) H(4) 3.1295 no .
C(8) H(6) 3.1677 no .
C(8) H(9) 3.0261 no .
C(8) H(32) 2.6288 no .
C(8) H(33) 3.4973 no .
C(9) H(4) 2.9527 no .
C(9) H(7) 3.5706 no .
C(9) H(9) 2.8361 no .
C(10) H(16) 3.2569 no .
C(10) H(17) 3.2421 no .
C(10) H(20) 3.0068 no .
C(10) H(21) 3.5269 no .
C(10) H(23) 2.7869 no .
C(10) H(25) 2.8615 no .
C(10) H(28) 3.4551 no .
C(11) H(17) 3.2370 no .
C(11) H(18) 3.2071 no .
C(11) H(20) 3.0036 no .
C(11) H(23) 2.9756 no .
C(12) H(2) 3.4030 no .
C(12) H(18) 3.2221 no .
C(13) H(3) 3.2457 no .
C(13) H(15) 3.2347 no .
C(14) H(15) 3.2133 no .
C(14) H(16) 3.2191 no .
C(14) H(25) 3.1405 no .
C(14) H(28) 3.1188 no .
C(15) H(15) 2.9707 no .
C(15) H(24) 2.9884 no .
C(15) H(25) 3.2115 no .
C(15) H(39) 3.1938 no .
C(15) H(43) 2.4457 no .
C(16) H(15) 3.3267 no .
C(16) H(24) 3.2280 no .
C(16) H(25) 3.0727 no .
C(17) H(18) 3.0710 no .
C(17) H(19) 3.1487 no .
C(17) H(21) 2.7121 no .
C(17) H(23) 3.4005 no .
C(17) H(39) 3.2818 no .
C(17) H(40) 2.6458 no .
C(18) H(18) 3.1052 no .
C(18) H(35) 3.4586 no .
C(18) H(40) 2.7712 no .
C(19) H(6) 3.4807 no .
C(19) H(32) 3.2825 no .
C(19) H(33) 2.6861 no .
C(19) H(34) 3.1076 no .
C(19) H(41) 3.0770 no .
C(19) H(42) 2.6381 no .
C(19) H(43) 3.2638 no .
C(20) H(6) 3.4790 no .
C(20) H(10) 3.5483 no .
C(20) H(29) 2.8813 no .
C(20) H(30) 3.3857 no .
C(20) H(31) 2.8962 no .
C(20) H(35) 3.2353 no .
C(20) H(36) 2.6491 no .
C(20) H(37) 3.1447 no .
C(21) H(32) 2.8115 no .
C(21) H(33) 3.3253 no .
C(21) H(34) 2.7989 no .
C(21) H(38) 2.8373 no .
C(21) H(39) 3.3643 no .
C(21) H(40) 2.8371 no .
C(22) H(26) 3.4435 no .
C(22) H(35) 2.8882 no .
C(22) H(36) 3.3769 no .
C(22) H(37) 2.8817 no .
C(22) H(41) 2.8859 no .
C(22) H(42) 3.3806 no .
C(22) H(43) 2.8878 no .
C(23) H(19) 3.4199 no .
C(23) H(29) 3.2762 no .
C(23) H(30) 2.6767 no .
C(23) H(31) 3.1430 no .
C(23) H(38) 3.1402 no .
C(23) H(39) 2.7007 no .
C(23) H(40) 3.2702 no .
C(24) H(5) 3.2170 no .
C(24) H(6) 3.0615 no .
C(24) H(33) 2.8364 no .
C(24) H(41) 3.5340 no .
C(24) H(42) 2.6401 no .
C(25) H(6) 3.1210 no .
C(25) H(10) 2.8492 no .
C(25) H(29) 3.2370 no .
C(25) H(31) 3.1841 no .
C(25) H(36) 2.6907 no .
C(25) H(37) 3.5890 no .
C(26) H(26) 3.3417 no .
C(26) H(32) 2.9896 no .
C(26) H(34) 3.1357 no .
C(26) H(38) 3.2058 no .
C(26) H(40) 3.0907 no .
C(27) H(19) 3.3105 no .
C(27) H(24) 2.8455 no .
C(27) H(26) 3.0681 no .
C(27) H(35) 3.2263 no .
C(27) H(37) 3.1051 no .
C(27) H(41) 3.2197 no .
C(27) H(43) 3.2181 no .
C(28) H(19) 2.8879 no .
C(28) H(20) 3.2911 no .
C(28) H(30) 2.6584 no .
C(28) H(31) 3.5414 no .
C(28) H(39) 2.8682 no .
C(29) H(47) 2.8578 no .
C(29) H(50) 3.3495 no .
C(29) H(52) 3.5064 no .
C(29) H(55) 2.8154 no .
C(30) H(45) 3.2361 no .
C(30) H(46) 3.1778 no .
C(30) H(52) 3.3834 no .
C(30) H(55) 2.7760 no .
C(32) H(44) 3.2200 no .
C(32) H(46) 3.2451 no .
C(34) H(44) 3.1783 no .
C(34) H(45) 3.2531 no .
C(34) H(47) 2.8885 no .
C(34) H(50) 3.4758 no .
C(35) H(44) 2.5979 no .
C(35) H(45) 2.6934 no .
C(36) H(45) 2.7019 no .
C(36) H(46) 2.6140 no .
C(37) H(46) 2.7596 no .
C(37) H(50) 2.8776 no .
C(37) H(53) 3.1808 no .
C(38) H(46) 2.7699 no .
C(38) H(48) 3.2542 no .
C(38) H(49) 3.2141 no .
C(40) H(47) 3.2385 no .
C(40) H(49) 3.2417 no .
C(42) H(47) 3.2029 no .
C(42) H(48) 3.2624 no .
C(42) H(50) 2.8189 no .
C(42) H(53) 3.2629 no .
C(43) H(47) 2.6400 no .
C(43) H(48) 2.6423 no .
C(44) H(48) 2.6436 no .
C(44) H(49) 2.6190 no .
C(45) H(44) 3.1460 no .
C(45) H(49) 2.7853 no .
C(45) H(53) 2.7570 no .
C(46) H(49) 2.7031 no .
C(46) H(51) 3.2607 no .
C(46) H(52) 3.2129 no .
C(48) H(50) 3.2514 no .
C(48) H(52) 3.2404 no .
C(50) H(44) 3.1509 no .
C(50) H(50) 3.2154 no .
C(50) H(51) 3.2570 no .
C(50) H(53) 2.8160 no .
C(51) H(50) 2.5851 no .
C(51) H(51) 2.6843 no .
C(52) H(51) 2.6880 no .
C(52) H(52) 2.5820 no .
C(53) H(44) 2.7692 no .
C(53) H(47) 3.2550 no .
C(53) H(52) 2.6401 no .
C(54) H(49) 3.5893 no .
C(54) H(52) 2.6539 no .
C(54) H(54) 3.2407 no .
C(54) H(55) 3.2293 no .
C(55) H(52) 3.5316 no .
C(56) H(53) 3.2303 no .
C(56) H(55) 3.2414 no .
C(58) H(44) 2.7636 no .
C(58) H(47) 3.4469 no .
C(58) H(52) 3.5687 no .
C(58) H(53) 3.2238 no .
C(58) H(54) 3.2477 no .
C(59) H(53) 2.5813 no .
C(59) H(54) 2.7175 no .
C(60) H(54) 2.6465 no .
C(60) H(55) 2.6015 no .
B(1) H(44) 2.7026 no .
B(1) H(46) 2.8135 no .
B(1) H(47) 2.7373 no .
B(1) H(49) 2.8168 no .
B(1) H(50) 2.7884 no .
B(1) H(52) 2.7756 no .
B(1) H(53) 2.6966 no .
B(1) H(55) 2.8688 no .
H(1) H(2) 2.5381 no .
H(1) H(5) 2.5439 no .
H(1) H(7) 2.5552 no .
H(2) H(3) 2.5462 no .
H(2) H(16) 3.1047 no .
H(3) H(4) 2.5539 no .
H(3) H(17) 2.9103 no .
H(4) H(11) 3.0067 no .
H(4) H(12) 3.5070 no .
H(4) H(13) 3.5686 no .
H(4) H(14) 2.1373 no .
H(5) H(7) 2.2491 no .
H(5) H(8) 2.2048 no .
H(5) H(9) 2.7239 no .
H(5) H(29) 2.3058 no .
H(5) H(30) 3.5639 no .
H(6) H(7) 2.7521 no .
H(6) H(8) 2.2221 no .
H(6) H(9) 2.2490 no .
H(6) H(10) 2.9902 no .
H(6) H(29) 2.2030 no .
H(6) H(31) 3.3896 no .
H(6) H(32) 3.2302 no .
H(6) H(33) 2.4159 no .
H(7) H(12) 2.9048 no .
H(8) H(12) 3.5835 no .
H(9) H(10) 2.9616 no .
H(9) H(12) 2.0408 no .
H(9) H(13) 3.4992 no .
H(9) H(14) 3.3523 no .
H(10) H(12) 2.2071 no .
H(10) H(13) 2.1359 no .
H(10) H(14) 2.6916 no .
H(10) H(32) 2.0519 no .
H(10) H(33) 2.9424 no .
H(10) H(34) 3.5834 no .
H(11) H(12) 2.7096 no .
H(11) H(13) 2.1473 no .
H(11) H(14) 2.2070 no .
H(11) H(32) 2.8064 no .
H(11) H(36) 3.3076 no .
H(15) H(16) 2.5675 no .
H(15) H(20) 2.4732 no .
H(15) H(23) 2.7915 no .
H(16) H(17) 2.5864 no .
H(17) H(18) 2.5299 no .
H(18) H(25) 2.7930 no .
H(18) H(28) 2.3915 no .
H(19) H(21) 2.2385 no .
H(19) H(22) 2.1774 no .
H(19) H(23) 2.7326 no .
H(19) H(24) 2.9836 no .
H(19) H(39) 2.5494 no .
H(19) H(40) 3.5242 no .
H(19) H(41) 3.2753 no .
H(19) H(42) 3.5114 no .
H(19) H(43) 1.9753 no .
H(20) H(21) 2.7221 no .
H(20) H(22) 2.1708 no .
H(20) H(23) 2.2386 no .
H(20) H(42) 3.5458 no .
H(20) H(43) 2.4080 no .
H(21) H(24) 2.6192 no .
H(21) H(25) 2.5233 no .
H(23) H(25) 3.1305 no .
H(24) H(26) 2.2054 no .
H(24) H(27) 2.1448 no .
H(24) H(28) 2.7118 no .
H(24) H(38) 3.5757 no .
H(24) H(39) 2.7168 no .
H(24) H(40) 2.1770 no .
H(25) H(26) 2.6874 no .
H(25) H(27) 2.1292 no .
H(25) H(28) 2.2054 no .
H(25) H(40) 3.5470 no .
H(26) H(35) 2.5321 no .
H(26) H(39) 3.5885 no .
H(26) H(40) 2.1754 no .
H(27) H(40) 3.1832 no .
H(28) H(40) 3.5700 no .
H(29) H(33) 2.6643 no .
H(29) H(42) 3.3783 no .
H(30) H(41) 3.1626 no .
H(30) H(42) 1.9823 no .
H(30) H(43) 3.3870 no .
H(31) H(33) 2.7097 no .
H(31) H(34) 3.4497 no .
H(31) H(42) 3.1390 no .
H(32) H(36) 2.3484 no .
H(32) H(37) 3.5998 no .
H(34) H(36) 2.7194 no .
H(34) H(37) 3.3675 no .
H(35) H(38) 3.3942 no .
H(35) H(40) 2.8432 no .
H(37) H(38) 2.8373 no .
H(37) H(40) 3.0741 no .
H(38) H(41) 3.4768 no .
H(39) H(41) 2.7920 no .
H(39) H(43) 2.6459 no .
H(44) H(52) 2.7949 no .
H(44) H(55) 2.5428 no .
H(46) H(47) 2.5678 no .
H(46) H(50) 3.2109 no .
H(47) H(55) 3.1358 no .
H(49) H(50) 2.4783 no .
H(49) H(53) 2.9778 no .
H(52) H(53) 2.6103 no .
Cl(1) H(45) 3.2279 no 3_465
Cl(2) H(51) 3.5833 no .
F(1) H(22) 2.6828 no 2_554
F(1) H(23) 3.5641 no 2_554
F(1) H(33) 3.2678 no 2_544
F(1) H(34) 3.2635 no 2_544
F(2) H(1) 2.4530 no 3_565
F(2) H(5) 2.5352 no 3_565
F(2) H(7) 2.8123 no 3_565
F(2) H(8) 2.8875 no 3_565
F(3) H(1) 2.7661 no 3_565
F(4) H(15) 2.9679 no 3_565
F(4) H(20) 3.3926 no 3_565
F(4) H(41) 3.4994 no 2_554
F(5) H(2) 2.5597 no 2_555
F(5) H(41) 2.9116 no 2_554
F(6) H(20) 3.3499 no 3_565
F(6) H(42) 3.0779 no 3_565
F(6) H(43) 3.3811 no 3_565
F(6) H(45) 3.2761 no 4_675
F(7) H(8) 3.3719 no 2_545
F(7) H(9) 3.2029 no 2_545
F(7) H(30) 3.0741 no 3_565
F(7) H(31) 3.1749 no 3_565
F(7) H(41) 3.0922 no 3_565
F(7) H(42) 3.0011 no 3_565
F(8) H(6) 2.9154 no 2_545
F(8) H(9) 2.9953 no 2_545
F(8) H(10) 3.0157 no 2_545
F(8) H(32) 3.2994 no 2_545
F(8) H(33) 2.9135 no 2_545
F(9) H(15) 2.8181 no 2_555
F(9) H(20) 3.4529 no 2_555
F(9) H(22) 3.5353 no 2_555
F(9) H(23) 3.2771 no 2_555
F(10) H(18) 3.4464 no 2_555
F(10) H(23) 2.9208 no 2_555
F(10) H(25) 3.4096 no 2_555
F(11) H(13) 2.8911 no 2_545
F(11) H(26) 3.2618 no .
F(11) H(27) 3.0468 no .
F(11) H(40) 3.5228 no .
F(12) H(17) 3.2171 no 2_555
F(12) H(26) 3.0536 no .
F(12) H(27) 3.5866 no .
F(12) H(35) 2.7469 no .
F(12) H(37) 3.0808 no .
F(13) H(3) 3.0779 no 2_555
F(13) H(17) 3.4607 no 2_555
F(13) H(24) 2.9389 no 2_554
F(13) H(38) 3.3281 no 2_554
F(13) H(39) 3.0334 no 2_554
F(13) H(40) 3.0561 no 2_554
F(14) H(11) 3.1802 no .
F(14) H(17) 2.9933 no 2_555
F(14) H(35) 3.2270 no .
F(14) H(36) 3.2316 no .
F(15) H(11) 2.7073 no .
F(15) H(13) 2.7673 no .
F(15) H(14) 3.1752 no .
F(15) H(24) 2.8653 no 2_554
F(15) H(25) 3.5620 no 2_554
F(15) H(27) 2.9199 no 2_554
F(16) H(3) 2.7625 no .
F(16) H(4) 2.8674 no .
F(17) H(17) 2.7529 no .
F(17) H(18) 2.9249 no .
F(17) H(36) 3.1656 no 2_544
F(18) H(21) 3.4004 no 2_554
F(18) H(23) 3.4353 no 2_554
F(18) H(32) 3.4833 no 2_544
F(18) H(36) 3.4460 no 2_544
F(18) H(48) 3.2557 no 1_554
F(19) H(4) 2.5724 no 2_545
F(19) H(13) 3.5832 no 2_545
F(19) H(14) 2.5951 no 2_545
F(19) H(25) 2.6972 no .
F(19) H(27) 2.9575 no .
F(19) H(28) 3.5125 no .
F(19) H(51) 2.7103 no 2_545
F(20) H(18) 2.5083 no .
F(20) H(25) 3.1532 no .
F(20) H(28) 3.2558 no .
F(20) H(37) 2.6735 no 2_544
F(21) H(3) 2.7297 no 2_545
F(21) H(4) 3.3231 no 2_545
F(21) H(37) 2.7862 no 2_544
F(21) H(38) 2.5847 no 2_544
F(21) H(40) 3.3834 no 2_544
F(22) H(1) 3.3207 no 2_545
F(22) H(2) 3.3153 no 2_545
F(22) H(7) 3.3813 no 2_545
F(22) H(41) 3.0246 no 2_544
F(23) H(6) 3.5592 no 3_565
F(23) H(8) 2.7519 no 3_565
F(23) H(31) 2.6678 no 2_544
F(23) H(34) 3.2059 no 2_544
F(24) H(6) 2.9112 no 3_565
F(24) H(7) 2.8012 no 2_545
F(24) H(8) 3.3059 no 2_545
F(24) H(8) 3.5806 no 3_565
F(24) H(29) 3.0918 no 3_565
F(24) H(31) 3.2364 no 3_565
F(24) H(33) 3.4444 no 3_565
C(2) H(54) 3.5922 no 2_554
C(3) H(54) 3.1850 no 2_554
C(4) H(38) 3.5849 no 1_554
C(4) H(54) 3.0650 no 2_554
C(5) H(51) 3.5483 no .
C(5) H(54) 3.4167 no 2_554
C(7) H(31) 3.2770 no 4_574
C(11) H(48) 3.5233 no 2_544
C(16) H(48) 3.2854 no 2_544
C(18) H(49) 3.3573 no .
C(18) H(53) 3.2977 no .
C(22) H(54) 3.4848 no 2_555
C(24) H(8) 3.4312 no 4_575
C(24) H(55) 3.5833 no 3_465
C(27) H(54) 3.1654 no 2_555
C(30) H(22) 3.2515 no 2_554
C(31) H(22) 3.0988 no 2_554
C(35) H(1) 3.0821 no 3_565
C(35) H(5) 3.5994 no 3_565
C(35) H(22) 3.2494 no 2_554
C(37) H(12) 3.3171 no 2_545
C(37) H(13) 3.5366 no 2_545
C(37) H(16) 3.3731 no 2_555
C(38) H(9) 3.2940 no 2_545
C(38) H(12) 3.1288 no 2_545
C(38) H(16) 3.4502 no 2_555
C(39) H(9) 3.3604 no 2_545
C(39) H(12) 3.2274 no 2_545
C(39) H(13) 3.5224 no 2_545
C(39) H(15) 3.5549 no 2_555
C(39) H(16) 3.5652 no 2_555
C(40) H(10) 3.4418 no 2_545
C(40) H(12) 3.4965 no 2_545
C(40) H(13) 3.1412 no 2_545
C(40) H(15) 3.4084 no 2_555
C(40) H(16) 3.5886 no 2_555
C(40) H(23) 3.1590 no 2_555
C(41) H(13) 2.8812 no 2_545
C(41) H(16) 3.4854 no 2_555
C(42) H(12) 3.5147 no 2_545
C(42) H(13) 3.0893 no 2_545
C(42) H(16) 3.3645 no 2_555
C(42) H(27) 3.5137 no .
C(43) H(9) 3.3395 no 2_545
C(44) H(13) 3.4238 no 2_545
C(47) H(21) 3.3970 no 2_554
C(47) H(24) 3.4811 no 2_554
C(48) H(4) 3.3556 no .
C(48) H(21) 3.0189 no 2_554
C(48) H(24) 3.5222 no 2_554
C(48) H(25) 3.5900 no 2_554
C(49) H(21) 3.0856 no 2_554
C(50) H(21) 3.5469 no 2_554
C(51) H(11) 3.4622 no .
C(51) H(24) 3.2343 no 2_554
C(53) H(12) 3.3603 no 2_545
C(54) H(12) 3.2522 no 2_545
C(54) H(14) 3.2185 no 2_545
C(55) H(12) 3.5176 no 2_545
C(55) H(14) 3.0556 no 2_545
C(55) H(37) 3.0252 no 2_544
C(56) H(37) 3.1797 no 2_544
C(56) H(38) 3.0994 no 2_544
C(57) H(7) 3.1439 no 2_545
C(58) H(7) 3.5048 no 2_545
C(59) H(4) 3.3167 no 2_545
C(59) H(14) 3.3296 no 2_545
C(59) H(25) 3.5259 no .
C(59) H(37) 2.9259 no 2_544
C(60) H(7) 3.2286 no 2_545
H(1) F(2) 2.4530 no 3_465
H(1) F(3) 2.7661 no 3_465
H(1) F(22) 3.3207 no 2_554
H(1) C(35) 3.0821 no 3_465
H(1) H(45) 3.5562 no 3_465
H(2) F(5) 2.5597 no 2_544
H(2) F(22) 3.3153 no 2_554
H(2) H(54) 3.4521 no 2_554
H(3) F(13) 3.0779 no 2_544
H(3) F(16) 2.7625 no .
H(3) F(21) 2.7297 no 2_554
H(3) H(38) 3.1461 no 1_554
H(3) H(54) 3.2137 no 2_554
H(4) F(16) 2.8674 no .
H(4) F(19) 2.5724 no 2_554
H(4) F(21) 3.3231 no 2_554
H(4) C(48) 3.3556 no .
H(4) C(59) 3.3167 no 2_554
H(4) H(51) 2.6085 no .
H(5) F(2) 2.5352 no 3_465
H(5) C(35) 3.5994 no 3_465
H(6) F(8) 2.9154 no 2_554
H(6) F(23) 3.5592 no 3_465
H(6) F(24) 2.9112 no 3_465
H(7) F(2) 2.8123 no 3_465
H(7) F(22) 3.3813 no 2_554
H(7) F(24) 2.8012 no 2_554
H(7) C(57) 3.1439 no 2_554
H(7) C(58) 3.5048 no 2_554
H(7) C(60) 3.2286 no 2_554
H(7) H(31) 3.5432 no 4_574
H(8) F(2) 2.8875 no 3_465
H(8) F(7) 3.3719 no 2_554
H(8) F(23) 2.7519 no 3_465
H(8) F(24) 3.3059 no 2_554
H(8) F(24) 3.5806 no 3_465
H(8) C(24) 3.4312 no 4_574
H(8) H(31) 2.4861 no 4_574
H(9) F(7) 3.2029 no 2_554
H(9) F(8) 2.9953 no 2_554
H(9) C(38) 3.2940 no 2_554
H(9) C(39) 3.3604 no 2_554
H(9) C(43) 3.3395 no 2_554
H(9) H(31) 3.3991 no 4_574
H(9) H(47) 3.1605 no 2_554
H(10) F(8) 3.0157 no 2_554
H(10) C(40) 3.4418 no 2_554
H(10) H(48) 3.4188 no 2_554
H(11) F(14) 3.1802 no .
H(11) F(15) 2.7073 no .
H(11) C(51) 3.4622 no .
H(11) H(51) 3.5957 no .
H(12) C(37) 3.3171 no 2_554
H(12) C(38) 3.1288 no 2_554
H(12) C(39) 3.2274 no 2_554
H(12) C(40) 3.4965 no 2_554
H(12) C(42) 3.5147 no 2_554
H(12) C(53) 3.3603 no 2_554
H(12) C(54) 3.2522 no 2_554
H(12) C(55) 3.5176 no 2_554
H(12) H(47) 3.4923 no 2_554
H(12) H(53) 3.5220 no 2_554
H(13) F(11) 2.8911 no 2_554
H(13) F(15) 2.7673 no .
H(13) F(19) 3.5832 no 2_554
H(13) C(37) 3.5366 no 2_554
H(13) C(39) 3.5224 no 2_554
H(13) C(40) 3.1412 no 2_554
H(13) C(41) 2.8812 no 2_554
H(13) C(42) 3.0893 no 2_554
H(13) C(44) 3.4238 no 2_554
H(13) H(27) 3.1271 no 2_554
H(13) H(48) 3.5355 no 2_554
H(13) H(49) 3.4463 no 2_554
H(13) H(53) 3.5208 no 2_554
H(14) F(15) 3.1752 no .
H(14) F(19) 2.5951 no 2_554
H(14) C(54) 3.2185 no 2_554
H(14) C(55) 3.0556 no 2_554
H(14) C(59) 3.3296 no 2_554
H(14) H(27) 3.5488 no 2_554
H(14) H(51) 3.3722 no .
H(14) H(53) 3.3477 no 2_554
H(15) F(4) 2.9679 no 3_465
H(15) F(9) 2.8181 no 2_544
H(15) C(39) 3.5549 no 2_544
H(15) C(40) 3.4084 no 2_544
H(15) H(48) 3.3555 no 2_544
H(16) C(37) 3.3731 no 2_544
H(16) C(38) 3.4502 no 2_544
H(16) C(39) 3.5652 no 2_544
H(16) C(40) 3.5886 no 2_544
H(16) C(41) 3.4854 no 2_544
H(16) C(42) 3.3645 no 2_544
H(16) H(46) 2.7503 no 2_544
H(16) H(50) 3.1689 no 2_544
H(17) F(12) 3.2171 no 2_544
H(17) F(13) 3.4607 no 2_544
H(17) F(14) 2.9933 no 2_544
H(17) F(17) 2.7529 no .
H(17) H(50) 3.2269 no 2_544
H(18) F(10) 3.4464 no 2_544
H(18) F(17) 2.9249 no .
H(18) F(20) 2.5083 no .
H(20) F(4) 3.3926 no 3_465
H(20) F(6) 3.3499 no 3_465
H(20) F(9) 3.4529 no 2_544
H(21) F(18) 3.4004 no 2_545
H(21) C(47) 3.3970 no 2_545
H(21) C(48) 3.0189 no 2_545
H(21) C(49) 3.0856 no 2_545
H(21) C(50) 3.5469 no 2_545
H(21) H(51) 3.2786 no 2_545
H(22) F(1) 2.6828 no 2_545
H(22) F(9) 3.5353 no 2_544
H(22) C(30) 3.2515 no 2_545
H(22) C(31) 3.0988 no 2_545
H(22) C(35) 3.2494 no 2_545
H(22) H(44) 3.3333 no 2_545
H(22) H(48) 3.4325 no 2_544
H(23) F(1) 3.5641 no 2_545
H(23) F(9) 3.2771 no 2_544
H(23) F(10) 2.9208 no 2_544
H(23) F(18) 3.4353 no 2_545
H(23) C(40) 3.1590 no 2_544
H(23) H(48) 2.4052 no 2_544
H(24) F(13) 2.9389 no 2_545
H(24) F(15) 2.8653 no 2_545
H(24) C(47) 3.4811 no 2_545
H(24) C(48) 3.5222 no 2_545
H(24) C(51) 3.2343 no 2_545
H(24) H(51) 3.3337 no 2_545
H(25) F(10) 3.4096 no 2_544
H(25) F(15) 3.5620 no 2_545
H(25) F(19) 2.6972 no .
H(25) F(20) 3.1532 no .
H(25) C(48) 3.5900 no 2_545
H(25) C(59) 3.5259 no .
H(25) H(51) 3.1723 no 2_545
H(26) F(11) 3.2618 no .
H(26) F(12) 3.0536 no .
H(26) H(49) 3.2184 no .
H(27) F(11) 3.0468 no .
H(27) F(12) 3.5866 no .
H(27) F(15) 2.9199 no 2_545
H(27) F(19) 2.9575 no .
H(27) C(42) 3.5137 no .
H(27) H(13) 3.1271 no 2_545
H(27) H(14) 3.5488 no 2_545
H(27) H(49) 2.9840 no .
H(27) H(53) 2.8568 no .
H(28) F(19) 3.5125 no .
H(28) F(20) 3.2558 no .
H(28) H(49) 3.3161 no .
H(28) H(53) 2.8493 no .
H(29) F(24) 3.0918 no 3_465
H(29) H(55) 3.1741 no 3_465
H(30) F(7) 3.0741 no 3_465
H(30) H(47) 2.9649 no 3_465
H(30) H(55) 3.4880 no 3_465
H(31) F(7) 3.1749 no 3_465
H(31) F(23) 2.6678 no 2_555
H(31) F(24) 3.2364 no 3_465
H(31) C(7) 3.2770 no 4_575
H(31) H(7) 3.5432 no 4_575
H(31) H(8) 2.4861 no 4_575
H(31) H(9) 3.3991 no 4_575
H(31) H(47) 3.5046 no 3_465
H(31) H(55) 3.5109 no 3_465
H(32) F(8) 3.2994 no 2_554
H(32) F(18) 3.4833 no 2_555
H(33) F(1) 3.2678 no 2_555
H(33) F(8) 2.9135 no 2_554
H(33) F(24) 3.4444 no 3_465
H(34) F(1) 3.2635 no 2_555
H(34) F(23) 3.2059 no 2_555
H(34) H(44) 3.1445 no 2_555
H(34) H(52) 3.5328 no 2_555
H(35) F(12) 2.7469 no .
H(35) F(14) 3.2270 no .
H(36) F(14) 3.2316 no .
H(36) F(17) 3.1656 no 2_555
H(36) F(18) 3.4460 no 2_555
H(37) F(12) 3.0808 no .
H(37) F(20) 2.6735 no 2_555
H(37) F(21) 2.7862 no 2_555
H(37) C(55) 3.0252 no 2_555
H(37) C(56) 3.1797 no 2_555
H(37) C(59) 2.9259 no 2_555
H(37) H(54) 3.1518 no 2_555
H(38) F(13) 3.3281 no 2_545
H(38) F(21) 2.5847 no 2_555
H(38) C(4) 3.5849 no 1_556
H(38) C(56) 3.0994 no 2_555
H(38) H(3) 3.1461 no 1_556
H(38) H(54) 2.3017 no 2_555
H(39) F(13) 3.0334 no 2_545
H(40) F(11) 3.5228 no .
H(40) F(13) 3.0561 no 2_545
H(40) F(21) 3.3834 no 2_555
H(41) F(4) 3.4994 no 2_545
H(41) F(5) 2.9116 no 2_545
H(41) F(7) 3.0922 no 3_465
H(41) F(22) 3.0246 no 2_555
H(42) F(6) 3.0779 no 3_465
H(42) F(7) 3.0011 no 3_465
H(43) F(6) 3.3811 no 3_465
H(44) H(22) 3.3333 no 2_554
H(44) H(34) 3.1445 no 2_544
H(45) Cl(1) 3.2279 no 3_565
H(45) F(6) 3.2761 no 4_674
H(45) H(1) 3.5562 no 3_565
H(46) H(16) 2.7503 no 2_555
H(47) H(9) 3.1605 no 2_545
H(47) H(12) 3.4923 no 2_545
H(47) H(30) 2.9649 no 3_565
H(47) H(31) 3.5046 no 3_565
H(48) F(18) 3.2557 no 1_556
H(48) C(11) 3.5233 no 2_555
H(48) C(16) 3.2854 no 2_555
H(48) H(10) 3.4188 no 2_545
H(48) H(13) 3.5354 no 2_545
H(48) H(15) 3.3555 no 2_555
H(48) H(22) 3.4325 no 2_555
H(48) H(23) 2.4052 no 2_555
H(49) C(18) 3.3573 no .
H(49) H(13) 3.4463 no 2_545
H(49) H(26) 3.2184 no .
H(49) H(27) 2.9840 no .
H(49) H(28) 3.3161 no .
H(50) H(16) 3.1689 no 2_555
H(50) H(17) 3.2269 no 2_555
H(51) Cl(2) 3.5833 no .
H(51) F(19) 2.7103 no 2_554
H(51) C(5) 3.5483 no .
H(51) H(4) 2.6085 no .
H(51) H(11) 3.5957 no .
H(51) H(14) 3.3722 no .
H(51) H(21) 3.2786 no 2_554
H(51) H(24) 3.3337 no 2_554
H(51) H(25) 3.1723 no 2_554
H(52) H(34) 3.5328 no 2_544
H(53) C(18) 3.2977 no .
H(53) H(12) 3.5220 no 2_545
H(53) H(13) 3.5208 no 2_545
H(53) H(14) 3.3477 no 2_545
H(53) H(27) 2.8568 no .
H(53) H(28) 2.8493 no .
H(54) C(2) 3.5922 no 2_545
H(54) C(3) 3.1850 no 2_545
H(54) C(4) 3.0650 no 2_545
H(54) C(5) 3.4167 no 2_545
H(54) C(22) 3.4848 no 2_544
H(54) C(27) 3.1654 no 2_544
H(54) H(2) 3.4521 no 2_545
H(54) H(3) 3.2137 no 2_545
H(54) H(37) 3.1518 no 2_544
H(54) H(38) 2.3017 no 2_544
H(55) C(24) 3.5833 no 3_565
H(55) H(29) 3.1741 no 3_565
H(55) H(30) 3.4880 no 3_565
H(55) H(31) 3.5109 no 3_565
